data_4349667
loop_
_publ_author_name
'Gao, Hong-Ling'
'Wang, Ni-Ni'
'Wang, Wen-Min'
'Shen, Hai-Yun'
'Zhou, Xiao-Pu'
'Chang, Yi-Xin'
'Zhang, Ru-Xia'
'Cui, Jian-Zhong'

_publ_section_title
;
 Fine-tuning the magnetocaloric effect and SMMs behaviors of coplanar RE4
 complexes by \b-diketonate coligands
;
_journal_issue 5
_journal_name_full 'Inorganic Chemistry Frontiers'
_journal_page_first 860
_journal_paper_doi 10.1039/C7QI00034K
_journal_volume 4
_journal_year 2017
_chemical_formula_sum 'C155 H119.5 N14.5 O16 S6 Y4'
_chemical_formula_weight 2989.15
_space_group_IT_number 2
_space_group_name_Hall '-P 1'
_space_group_name_H-M_alt 'P -1'
_symmetry_cell_setting triclinic
_symmetry_space_group_name_H-M 'P -1'
_atom_sites_solution_hydrogens geom
_atom_sites_solution_primary direct
_atom_sites_solution_secondary difmap
_audit_creation_method SHELXL-97
_audit_update_record
;
2016-05-20 deposited with the CCDC.
2017-03-03 downloaded from the CCDC.
;
_cell_angle_alpha 77.230(10)
_cell_angle_beta 70.272(9)
_cell_angle_gamma 76.776(10)
_cell_formula_units_Z 1
_cell_length_a 15.1362(16)
_cell_length_b 16.0996(18)
_cell_length_c 16.6069(17)
_cell_measurement_reflns_used 3827
_cell_measurement_temperature 113(2)
_cell_measurement_theta_max 25.1
_cell_measurement_theta_min 3.2
_cell_volume 3662.4(7)
_computing_cell_refinement 'CrystalClear-SM Expert 2.1 b42'
_computing_data_collection 'CrystalClear-SM Expert 2.1 b42 (Rigaku, 2015)'
_computing_data_reduction 'CrystalClear-SM Expert 2.1 b42'
_computing_molecular_graphics 'CrystalStructure 4.1'
_computing_publication_material 'CrystalStructure 4.1 (Rigaku, 2014)'
_computing_structure_refinement 'SHELXL-97 (Sheldrick, 1997)'
_computing_structure_solution 'SHELXS-97 (Sheldrick, 1990)'
_diffrn_ambient_temperature 113(2)
_diffrn_detector_area_resol_mean 5.814
_diffrn_measured_fraction_theta_full 0.991
_diffrn_measured_fraction_theta_max 0.991
_diffrn_measurement_device_type 'Rigaku XtaLAB P200'
_diffrn_measurement_method '\w and \f scans'
_diffrn_radiation_monochromator multilayer
_diffrn_radiation_source 'rotating anode'
_diffrn_radiation_type MoK\a
_diffrn_radiation_wavelength 0.71073
_diffrn_reflns_av_R_equivalents 0.0642
_diffrn_reflns_av_sigmaI/netI 0.0932
_diffrn_reflns_limit_h_max 18
_diffrn_reflns_limit_h_min -16
_diffrn_reflns_limit_k_max 19
_diffrn_reflns_limit_k_min -19
_diffrn_reflns_limit_l_max 19
_diffrn_reflns_limit_l_min -19
_diffrn_reflns_number 40030
_diffrn_reflns_theta_full 25.02
_diffrn_reflns_theta_max 25.02
_diffrn_reflns_theta_min 3.12
_diffrn_standards_decay_% 0
_diffrn_standards_interval_count 0
_diffrn_standards_interval_time 0
_diffrn_standards_number 0
_exptl_absorpt_coefficient_mu 1.722
_exptl_absorpt_correction_T_max 0.8467
_exptl_absorpt_correction_T_min 0.7702
_exptl_absorpt_correction_type multi-scan
_exptl_absorpt_process_details 'REQAB (Rigaku, 1998)'
_exptl_crystal_colour Colorless
_exptl_crystal_density_diffrn 1.355
_exptl_crystal_density_method 'not measured'
_exptl_crystal_description Prism
_exptl_crystal_F_000 1531
_exptl_crystal_size_max 0.16
_exptl_crystal_size_mid 0.14
_exptl_crystal_size_min 0.10
_platon_squeeze_details
;
;
_refine_diff_density_max 0.907
_refine_diff_density_min -0.485
_refine_diff_density_rms 0.095
_refine_ls_extinction_method none
_refine_ls_goodness_of_fit_ref 0.983
_refine_ls_hydrogen_treatment mixed
_refine_ls_matrix_type full
_refine_ls_number_parameters 1022
_refine_ls_number_reflns 12810
_refine_ls_number_restraints 378
_refine_ls_restrained_S_all 0.991
_refine_ls_R_factor_all 0.1321
_refine_ls_R_factor_gt 0.0729
_refine_ls_shift/su_max 0.009
_refine_ls_shift/su_mean 0.000
_refine_ls_structure_factor_coef Fsqd
_refine_ls_weighting_details 'calc w=1/[\s^2^(Fo^2^)+(0.1312P)^2^+0.0000P] where P=(Fo^2^+2Fc^2^)/3'
_refine_ls_weighting_scheme calc
_refine_ls_wR_factor_gt 0.1905
_refine_ls_wR_factor_ref 0.2161
_reflns_number_gt 7273
_reflns_number_total 12810
_reflns_threshold_expression >2sigma(I)
_cod_data_source_file c7qi00034k2.cif
_cod_data_source_block shelx-sr
_cod_depositor_comments
;
The following automatic conversions were performed:

data item '_exptl_absorpt_correction_type' value 'MULTI-SCAN' was
changed to 'multi-scan' in accordance with the
/home/saulius/struct/COD-crude-data/automatic-downloads/DataCite-retrospective/RSC/depositions/lib/dictionaries/cif_core.dic
dictionary named 'cif_core.dic' version 2.4.2 last updated on
2011-04-26.

data item '_symmetry_cell_setting' value 'Triclinic' was changed to
'triclinic' in accordance with the
/home/saulius/struct/COD-crude-data/automatic-downloads/DataCite-retrospective/RSC/depositions/lib/dictionaries/cif_core.dic
dictionary named 'cif_core.dic' version 2.4.2 last updated on
2011-04-26.

Automatic conversion script
Id: cif_fix_values 6909 2019-04-08 15:41:33Z antanas 
;
_cod_original_sg_symbol_H-M P-1
_cod_original_formula_sum 'C155 H119.50 N14.50 O16 S6 Y4'
_cod_database_code 4349667

loop_
_symmetry_equiv_pos_as_xyz
'x, y, z'
'-x, -y, -z'

loop_
_atom_site_label
_atom_site_type_symbol
_atom_site_fract_x
_atom_site_fract_y
_atom_site_fract_z
_atom_site_U_iso_or_equiv
_atom_site_adp_type
_atom_site_occupancy
_atom_site_symmetry_multiplicity
_atom_site_calc_flag
_atom_site_refinement_flags
_atom_site_disorder_assembly
_atom_site_disorder_group
Y1 Y 0.57449(4) -0.06502(4) 0.41026(4) 0.0409(2) Uani 1 1 d . . .
Y2 Y 0.64580(4) 0.13069(4) 0.40692(4) 0.0426(2) Uani 1 1 d . . .
S1 S 0.9236(2) -0.6110(2) 0.6281(3) 0.1485(16) Uani 1 1 d . . .
S2 S 1.23633(14) -0.01959(16) -0.07160(13) 0.0727(6) Uani 1 1 d . . .
O1 O 0.5079(3) -0.1851(3) 0.4994(3) 0.0533(12) Uani 1 1 d . . .
O2 O 0.7154(3) -0.0009(3) 0.3549(3) 0.0482(11) Uani 1 1 d . . .
O3 O 0.5457(3) 0.0836(3) 0.3522(3) 0.0447(10) Uani 1 1 d . . .
O4 O 0.4918(3) -0.0725(3) 0.3179(3) 0.0579(12) Uani 1 1 d . A .
O5 O 0.6668(3) -0.1593(3) 0.3157(4) 0.0653(14) Uani 1 1 d . A .
O6 O 0.6966(3) 0.2491(3) 0.4211(3) 0.0526(12) Uani 1 1 d . B .
O7 O 0.7472(3) 0.0780(3) 0.4906(3) 0.0517(12) Uani 1 1 d . B .
O8 O 0.4198(3) -0.0190(2) 0.4925(2) 0.0384(10) Uani 1 1 d . . .
H8 H 0.3783 0.0126 0.4559 0.046 Uiso 1 1 calc R . .
N1 N 0.6838(4) -0.1656(4) 0.4863(4) 0.0530(15) Uani 1 1 d . . .
N2 N 0.7649(5) -0.4676(5) 0.6031(6) 0.091(2) Uani 1 1 d . . .
N3 N 0.7931(3) 0.1392(3) 0.2762(4) 0.0457(13) Uani 1 1 d . . .
N4 N 1.0590(4) -0.0301(4) 0.0854(4) 0.0619(16) Uani 1 1 d . . .
N5 N 0.5808(4) 0.2455(4) 0.3024(4) 0.0554(15) Uani 1 1 d . . .
C1 C 0.7729(5) -0.1558(6) 0.4810(5) 0.074(2) Uani 1 1 d . . .
H1A H 0.7913 -0.1007 0.4574 0.089 Uiso 1 1 calc R . .
C2 C 0.8398(5) -0.2238(6) 0.5089(6) 0.074(2) Uani 1 1 d . . .
H2A H 0.9006 -0.2138 0.5050 0.089 Uiso 1 1 calc R . .
C3 C 0.8157(6) -0.3015(6) 0.5404(6) 0.084(3) Uani 1 1 d . . .
H3A H 0.8595 -0.3473 0.5598 0.101 Uiso 1 1 calc R . .
C4 C 0.7290(5) -0.3161(6) 0.5451(6) 0.073(2) Uani 1 1 d . . .
C5 C 0.6990(6) -0.3999(6) 0.5777(6) 0.082(3) Uani 1 1 d . . .
C6 C 0.6104(6) -0.4094(6) 0.5746(6) 0.077(2) Uani 1 1 d . . .
H6A H 0.5922 -0.4649 0.5910 0.093 Uiso 1 1 calc R . .
C7 C 0.5475(5) -0.3369(5) 0.5470(5) 0.067(2) Uani 1 1 d . . .
H7A H 0.4871 -0.3451 0.5477 0.080 Uiso 1 1 calc R . .
C8 C 0.5705(5) -0.2573(5) 0.5201(5) 0.0601(19) Uani 1 1 d . . .
C9 C 0.6651(4) -0.2455(5) 0.5161(4) 0.0523(18) Uani 1 1 d . . .
C10 C 0.7367(7) -0.5343(6) 0.6559(8) 0.098(3) Uani 1 1 d . . .
H10A H 0.6704 -0.5354 0.6801 0.117 Uiso 1 1 calc R . .
C11 C 0.8037(7) -0.6083(6) 0.6798(8) 0.096(3) Uani 1 1 d . . .
C12 C 0.7860(8) -0.6835(7) 0.7345(7) 0.099(3) Uani 1 1 d . . .
C13 C 0.8693(9) -0.7437(7) 0.7340(8) 0.105(3) Uani 1 1 d . . .
H13A H 0.8706 -0.7995 0.7681 0.126 Uiso 1 1 calc R . .
C14 C 0.9470(9) -0.7129(7) 0.6792(9) 0.129(5) Uani 1 1 d . . .
H14 H 1.0095 -0.7453 0.6700 0.155 Uiso 1 1 calc R . .
C15 C 0.6911(9) -0.7023(9) 0.7919(9) 0.146(5) Uani 1 1 d . . .
H15A H 0.6418 -0.6537 0.7814 0.219 Uiso 1 1 calc R . .
H15B H 0.6897 -0.7108 0.8525 0.219 Uiso 1 1 calc R . .
H15C H 0.6793 -0.7549 0.7795 0.219 Uiso 1 1 calc R . .
C16 C 0.8317(5) 0.2087(5) 0.2328(5) 0.061(2) Uani 1 1 d . . .
H16A H 0.8009 0.2626 0.2515 0.073 Uiso 1 1 calc R . .
C17 C 0.9147(5) 0.2084(5) 0.1612(5) 0.067(2) Uani 1 1 d . . .
H17A H 0.9383 0.2605 0.1327 0.080 Uiso 1 1 calc R . .
C18 C 0.9604(5) 0.1315(5) 0.1337(5) 0.066(2) Uani 1 1 d . . .
H18A H 1.0161 0.1297 0.0852 0.079 Uiso 1 1 calc R . .
C19 C 0.9252(5) 0.0553(5) 0.1770(5) 0.0540(18) Uani 1 1 d . . .
C20 C 0.9723(5) -0.0277(5) 0.1550(5) 0.0573(19) Uani 1 1 d . . .
C21 C 0.9326(5) -0.0978(5) 0.2031(5) 0.066(2) Uani 1 1 d . . .
H21A H 0.9641 -0.1535 0.1898 0.079 Uiso 1 1 calc R . .
C22 C 0.8467(5) -0.0912(5) 0.2721(5) 0.062(2) Uani 1 1 d . . .
H22A H 0.8222 -0.1420 0.3041 0.074 Uiso 1 1 calc R . .
C23 C 0.7974(4) -0.0106(5) 0.2936(5) 0.0530(18) Uani 1 1 d . . .
C24 C 0.8396(4) 0.0629(5) 0.2471(5) 0.0509(17) Uani 1 1 d . . .
C25 C 1.0958(5) -0.0995(6) 0.0550(5) 0.070(2) Uani 1 1 d . . .
H25A H 1.0632 -0.1476 0.0772 0.083 Uiso 1 1 calc R . .
C26 C 1.1864(5) -0.1083(6) -0.0131(5) 0.068(2) Uani 1 1 d . . .
C27 C 1.2438(6) -0.1820(6) -0.0414(5) 0.077(2) Uani 1 1 d . . .
C28 C 1.3259(7) -0.1648(8) -0.1070(6) 0.094(3) Uani 1 1 d . . .
H28A H 1.3742 -0.2086 -0.1328 0.113 Uiso 1 1 calc R . .
C29 C 1.3305(6) -0.0808(7) -0.1307(5) 0.074(2) Uani 1 1 d . . .
H29 H 1.3813 -0.0583 -0.1759 0.089 Uiso 1 1 calc R . .
C30 C 1.2182(8) -0.2735(7) -0.0039(7) 0.114(4) Uani 1 1 d . . .
H30A H 1.1573 -0.2693 0.0423 0.171 Uiso 1 1 calc R . .
H30B H 1.2681 -0.3097 0.0195 0.171 Uiso 1 1 calc R . .
H30C H 1.2129 -0.2992 -0.0500 0.171 Uiso 1 1 calc R . .
C31 C 0.6028(6) 0.3241(5) 0.2716(5) 0.072(2) Uani 1 1 d . . .
H31A H 0.6562 0.3369 0.2814 0.086 Uiso 1 1 calc R . .
C32 C 0.5507(6) 0.3899(6) 0.2250(6) 0.078(2) Uani 1 1 d . . .
H32A H 0.5700 0.4447 0.2026 0.094 Uiso 1 1 calc R . .
C33 C 0.4721(6) 0.3725(5) 0.2132(5) 0.069(2) Uani 1 1 d . . .
H33A H 0.4348 0.4163 0.1840 0.083 Uiso 1 1 calc R . .
C34 C 0.4462(5) 0.2903(5) 0.2439(5) 0.0568(19) Uani 1 1 d . . .
C35 C 0.3652(5) 0.2683(5) 0.2356(5) 0.066(2) Uani 1 1 d D . .
C36 C 0.3481(5) 0.1847(5) 0.2629(5) 0.063(2) Uani 1 1 d . . .
H36A H 0.2949 0.1694 0.2551 0.075 Uiso 1 1 calc R . .
C37 C 0.4082(5) 0.1220(5) 0.3022(5) 0.0591(19) Uani 1 1 d . . .
H37A H 0.3955 0.0645 0.3200 0.071 Uiso 1 1 calc R . .
C38 C 0.4868(4) 0.1422(5) 0.3159(4) 0.0495(17) Uani 1 1 d . . .
C39 C 0.5040(4) 0.2278(5) 0.2879(4) 0.0515(17) Uani 1 1 d . . .
C46 C 0.3371(16) -0.048(2) 0.2592(10) 0.12(2) Uani 0.32(2) 1 d PGU A 1
H46A H 0.3258 -0.0620 0.3201 0.144 Uiso 0.32(2) 1 calc PR A 1
C47 C 0.2609(11) -0.023(2) 0.2254(14) 0.129(19) Uani 0.32(2) 1 d PGU A 1
H47A H 0.1975 -0.0199 0.2632 0.154 Uiso 0.32(2) 1 calc PR A 1
C48 C 0.2775(12) -0.002(2) 0.1363(15) 0.077(9) Uani 0.32(2) 1 d PGU A 1
H48A H 0.2255 0.0151 0.1132 0.093 Uiso 0.32(2) 1 calc PR A 1
C49 C 0.3703(15) -0.006(2) 0.0811(11) 0.095(11) Uani 0.32(2) 1 d PGU A 1
H49A H 0.3816 0.0079 0.0202 0.114 Uiso 0.32(2) 1 calc PR A 1
C50 C 0.4465(10) -0.031(2) 0.1149(13) 0.081(10) Uani 0.32(2) 1 d PGU A 1
H50A H 0.5099 -0.0341 0.0772 0.097 Uiso 0.32(2) 1 calc PR A 1
C51 C 0.4299(13) -0.0520(17) 0.2040(14) 0.048(7) Uani 0.32(2) 1 d PGDU A 1
C46' C 0.3407(7) -0.0689(9) 0.2548(4) 0.056(4) Uani 0.68(2) 1 d PGU A 2
H46B H 0.3261 -0.0700 0.3153 0.067 Uiso 0.68(2) 1 calc PR A 2
C47' C 0.2678(5) -0.0511(10) 0.2171(6) 0.070(4) Uani 0.68(2) 1 d PGU A 2
H47B H 0.2034 -0.0399 0.2519 0.084 Uiso 0.68(2) 1 calc PR A 2
C48' C 0.2892(7) -0.0495(11) 0.1286(6) 0.094(5) Uani 0.68(2) 1 d PGU A 2
H48B H 0.2394 -0.0373 0.1029 0.113 Uiso 0.68(2) 1 calc PR A 2
C49' C 0.3835(8) -0.0658(12) 0.0777(4) 0.101(6) Uani 0.68(2) 1 d PGU A 2
H49B H 0.3981 -0.0647 0.0172 0.122 Uiso 0.68(2) 1 calc PR A 2
C50' C 0.4564(6) -0.0836(11) 0.1154(6) 0.090(5) Uani 0.68(2) 1 d PGU A 2
H50B H 0.5208 -0.0948 0.0806 0.108 Uiso 0.68(2) 1 calc PR A 2
C51' C 0.4350(6) -0.0852(9) 0.2039(6) 0.068(4) Uani 0.68(2) 1 d PGDU A 2
C52 C 0.5108(5) -0.0940(5) 0.2444(4) 0.064(2) Uani 1 1 d D . .
C53 C 0.5994(7) -0.1388(7) 0.2041(6) 0.088(3) Uani 1 1 d . A .
H53A H 0.6109 -0.1484 0.1467 0.105 Uiso 1 1 calc R . .
C54 C 0.6722(5) -0.1705(5) 0.2414(6) 0.076(3) Uani 1 1 d D . .
C61 C 0.7232(12) 0.4151(10) 0.3954(13) 0.100(10) Uani 0.60(2) 1 d PGU B 1
H61A H 0.6753 0.4016 0.3778 0.119 Uiso 0.60(2) 1 calc PR B 1
C62 C 0.7402(13) 0.4995(8) 0.3774(12) 0.167(16) Uani 0.60(2) 1 d PGU B 1
H62A H 0.7040 0.5437 0.3475 0.201 Uiso 0.60(2) 1 calc PR B 1
C63 C 0.8103(13) 0.5193(6) 0.4031(11) 0.103(7) Uani 0.60(2) 1 d PGU B 1
H63A H 0.8220 0.5770 0.3908 0.124 Uiso 0.60(2) 1 calc PR B 1
C64 C 0.8634(12) 0.4547(9) 0.4469(14) 0.120(7) Uani 0.60(2) 1 d PGU B 1
H64A H 0.9113 0.4682 0.4645 0.144 Uiso 0.60(2) 1 calc PR B 1
C65 C 0.8463(11) 0.3703(7) 0.4649(13) 0.099(6) Uani 0.60(2) 1 d PGU B 1
H65A H 0.8826 0.3261 0.4948 0.119 Uiso 0.60(2) 1 calc PR B 1
C66 C 0.7762(10) 0.3505(6) 0.4391(10) 0.069(3) Uani 0.60(2) 1 d PGDU B 1
C61' C 0.7193(10) 0.4226(9) 0.4085(14) 0.053(8) Uani 0.40(2) 1 d PGU B 2
H61B H 0.6562 0.4158 0.4160 0.064 Uiso 0.40(2) 1 calc PR B 2
C62' C 0.7442(11) 0.5045(7) 0.3843(11) 0.039(6) Uani 0.40(2) 1 d PGU B 2
H62B H 0.6980 0.5536 0.3751 0.046 Uiso 0.40(2) 1 calc PR B 2
C63' C 0.8365(13) 0.5145(7) 0.3733(14) 0.114(13) Uani 0.40(2) 1 d PGU B 2
H63B H 0.8535 0.5704 0.3567 0.137 Uiso 0.40(2) 1 calc PR B 2
C64' C 0.9040(11) 0.4425(10) 0.3867(17) 0.099(10) Uani 0.40(2) 1 d PGU B 2
H64B H 0.9672 0.4494 0.3793 0.118 Uiso 0.40(2) 1 calc PR B 2
C65' C 0.8792(12) 0.3606(8) 0.4110(15) 0.071(7) Uani 0.40(2) 1 d PGU B 2
H65B H 0.9253 0.3115 0.4201 0.085 Uiso 0.40(2) 1 calc PR B 2
C66' C 0.7868(13) 0.3507(6) 0.4219(14) 0.069(3) Uani 0.40(2) 1 d PGDU B 2
C67 C 0.7603(5) 0.2607(4) 0.4503(5) 0.0567(19) Uani 1 1 d D . .
C68 C 0.8105(5) 0.1967(5) 0.4949(5) 0.0592(19) Uani 1 1 d . B .
H68A H 0.8544 0.2138 0.5149 0.071 Uiso 1 1 calc R . .
C69 C 0.8042(4) 0.1106(5) 0.5139(4) 0.0500(17) Uani 1 1 d . . .
C70 C 0.8631(4) 0.0471(5) 0.5642(5) 0.0574(19) Uani 1 1 d . B .
C71 C 0.9368(5) 0.0682(6) 0.5832(5) 0.070(2) Uani 1 1 d . . .
H71A H 0.9511 0.1251 0.5640 0.084 Uiso 1 1 calc R B .
C72 C 0.9899(5) 0.0082(6) 0.6294(6) 0.075(2) Uani 1 1 d . B .
H72A H 1.0385 0.0250 0.6434 0.091 Uiso 1 1 calc R . .
C73 C 0.9736(5) -0.0747(6) 0.6553(5) 0.071(2) Uani 1 1 d . . .
H73A H 1.0122 -0.1161 0.6851 0.086 Uiso 1 1 calc R B .
C74 C 0.9004(5) -0.0981(6) 0.6380(5) 0.068(2) Uani 1 1 d . B .
H74A H 0.8870 -0.1553 0.6572 0.082 Uiso 1 1 calc R . .
C75 C 0.8467(5) -0.0374(5) 0.5924(5) 0.060(2) Uani 1 1 d . . .
H75A H 0.7970 -0.0541 0.5800 0.072 Uiso 1 1 calc R B .
N6 N 0.3110(5) 0.3331(4) 0.1892(4) 0.076(2) Uani 1 1 d D . .
C55 C 0.7677(6) -0.2269(7) 0.2014(7) 0.071(4) Uani 0.670(9) 1 d PGDU A 1
C56 C 0.8030(7) -0.2169(7) 0.1116(6) 0.094(5) Uani 0.670(9) 1 d PGU A 1
H56 H 0.7675 -0.1777 0.0773 0.113 Uiso 0.670(9) 1 calc PR A 1
C57 C 0.8902(8) -0.2642(7) 0.0719(6) 0.094(5) Uani 0.670(9) 1 d PGU A 1
H57 H 0.9143 -0.2574 0.0105 0.112 Uiso 0.670(9) 1 calc PR A 1
C58 C 0.9421(6) -0.3216(7) 0.1220(8) 0.107(6) Uani 0.670(9) 1 d PGU A 1
H58 H 1.0017 -0.3539 0.0949 0.129 Uiso 0.670(9) 1 calc PR A 1
C59 C 0.9068(7) -0.3316(7) 0.2119(8) 0.109(6) Uani 0.670(9) 1 d PGU A 1
H59 H 0.9422 -0.3707 0.2461 0.130 Uiso 0.670(9) 1 calc PR A 1
C60 C 0.8196(7) -0.2842(7) 0.2516(6) 0.079(4) Uani 0.670(9) 1 d PGU A 1
H60 H 0.7954 -0.2911 0.3130 0.095 Uiso 0.670(9) 1 calc PR A 1
S3 S 0.2098(3) 0.4545(4) 0.0689(3) 0.106(2) Uani 0.670(9) 1 d PDU A 1
C40 C 0.2242(6) 0.3295(7) 0.2049(6) 0.072(2) Uani 0.670(9) 1 d PDU A 1
H40 H 0.1999 0.2835 0.2476 0.086 Uiso 0.670(9) 1 calc PR A 1
C41 C 0.1564(6) 0.3901(4) 0.1633(4) 0.069(3) Uani 0.670(9) 1 d PDU A 1
C42 C 0.0609(6) 0.3952(5) 0.1777(6) 0.057(3) Uani 0.670(9) 1 d PDU A 1
C43 C 0.0313(6) 0.4530(7) 0.1114(8) 0.075(4) Uani 0.670(9) 1 d PDU A 1
H43 H -0.0326 0.4654 0.1098 0.090 Uiso 0.670(9) 1 calc PR A 1
C44 C 0.1018(6) 0.4886(7) 0.0507(7) 0.091(5) Uani 0.670(9) 1 d PDU A 1
H44 H 0.0928 0.5293 0.0020 0.109 Uiso 0.670(9) 1 calc PR A 1
C45 C 0.0030(11) 0.3456(8) 0.2542(8) 0.114(5) Uani 0.670(9) 1 d PDU A 1
H45A H 0.0224 0.2838 0.2504 0.170 Uiso 0.670(9) 1 calc PR A 1
H45B H -0.0643 0.3631 0.2572 0.170 Uiso 0.670(9) 1 calc PR A 1
H45C H 0.0121 0.3566 0.3064 0.170 Uiso 0.670(9) 1 calc PR A 1
C55' C 0.7500(10) -0.2117(13) 0.1727(9) 0.046(6) Uani 0.330(9) 1 d PGDU A 2
C56' C 0.7726(10) -0.1997(10) 0.0830(9) 0.051(6) Uani 0.330(9) 1 d PGU A 2
H56' H 0.7328 -0.1582 0.0545 0.061 Uiso 0.330(9) 1 calc PR A 2
C57' C 0.8536(11) -0.2485(10) 0.0349(7) 0.057(6) Uani 0.330(9) 1 d PGU A 2
H57' H 0.8690 -0.2403 -0.0264 0.068 Uiso 0.330(9) 1 calc PR A 2
C58' C 0.9119(9) -0.3093(10) 0.0765(9) 0.055(6) Uani 0.330(9) 1 d PGU A 2
H58' H 0.9672 -0.3427 0.0436 0.066 Uiso 0.330(9) 1 calc PR A 2
C59' C 0.8893(11) -0.3213(11) 0.1661(9) 0.057(6) Uani 0.330(9) 1 d PGU A 2
H59' H 0.9292 -0.3629 0.1946 0.068 Uiso 0.330(9) 1 calc PR A 2
C60' C 0.8084(12) -0.2725(13) 0.2142(7) 0.079(4) Uani 0.330(9) 1 d PGU A 2
H60' H 0.7929 -0.2807 0.2755 0.095 Uiso 0.330(9) 1 calc PR A 2
S3' S 0.2242(9) 0.5033(9) 0.1064(11) 0.172(6) Uani 0.330(9) 1 d PDU A 2
C40' C 0.2215(8) 0.3392(9) 0.2137(10) 0.072(2) Uani 0.330(9) 1 d PDU A 2
H40' H 0.1868 0.3031 0.2617 0.086 Uiso 0.330(9) 1 calc PR A 2
C41' C 0.1775(12) 0.4102(8) 0.1577(6) 0.069(3) Uani 0.330(9) 1 d PDU A 2
C42' C 0.0895(12) 0.4138(12) 0.1533(11) 0.057(3) Uani 0.330(9) 1 d PDU A 2
C43' C 0.0568(11) 0.4919(15) 0.1079(14) 0.084(10) Uani 0.330(9) 1 d PDU A 2
H43' H -0.0038 0.5055 0.0985 0.101 Uiso 0.330(9) 1 calc PR A 2
C44' C 0.1210(13) 0.5457(12) 0.0790(13) 0.165(18) Uani 0.330(9) 1 d PDU A 2
H44' H 0.1104 0.6017 0.0467 0.198 Uiso 0.330(9) 1 calc PR A 2
C45' C 0.033(2) 0.3436(17) 0.1919(17) 0.114(5) Uani 0.330(9) 1 d PDU A 2
H45D H -0.0286 0.3614 0.1813 0.170 Uiso 0.330(9) 1 calc PR A 2
H45E H 0.0241 0.3307 0.2544 0.170 Uiso 0.330(9) 1 calc PR A 2
H45F H 0.0674 0.2920 0.1656 0.170 Uiso 0.330(9) 1 calc PR A 2
N7 N 0.7946(8) 0.4252(7) 0.1593(8) 0.095(3) Uani 0.75 1 d PD . .
C76 C 0.7606(8) 0.4925(8) 0.1540(9) 0.080(3) Uani 0.75 1 d PDU . .
C77 C 0.7095(13) 0.5839(8) 0.1512(13) 0.154(7) Uani 0.75 1 d PDU . .
H77A H 0.7049 0.6068 0.0927 0.231 Uiso 0.75 1 calc PR . .
H77B H 0.7447 0.6191 0.1664 0.231 Uiso 0.75 1 calc PR . .
H77C H 0.6454 0.5858 0.1926 0.231 Uiso 0.75 1 calc PR . .
N8 N 0.4742(12) 0.4262(11) 0.674(2) 0.239(19) Uani 0.50 1 d PD . .
C78 C 0.5080(8) 0.3600(8) 0.6632(11) 0.067(5) Uani 0.50 1 d PD . .
C79 C 0.5575(8) 0.2789(6) 0.6295(7) 0.042(3) Uani 0.50 1 d PD . .
H79A H 0.5422 0.2779 0.5769 0.062 Uiso 0.50 1 calc PR . .
H79B H 0.5367 0.2297 0.6733 0.062 Uiso 0.50 1 calc PR . .
H79C H 0.6264 0.2752 0.6159 0.062 Uiso 0.50 1 calc PR . .

loop_
_atom_site_aniso_label
_atom_site_aniso_U_11
_atom_site_aniso_U_22
_atom_site_aniso_U_33
_atom_site_aniso_U_23
_atom_site_aniso_U_13
_atom_site_aniso_U_12
Y1 0.0255(3) 0.0469(4) 0.0425(4) -0.0071(3) -0.0062(3) 0.0027(3)
Y2 0.0245(3) 0.0456(4) 0.0501(4) -0.0023(3) -0.0100(3) 0.0019(3)
S1 0.0719(18) 0.108(2) 0.224(4) 0.037(3) -0.051(2) 0.0145(16)
S2 0.0510(11) 0.1089(18) 0.0571(12) -0.0242(12) -0.0071(9) -0.0148(11)
O1 0.033(2) 0.052(3) 0.060(3) -0.007(2) -0.001(2) -0.001(2)
O2 0.023(2) 0.048(3) 0.059(3) -0.009(2) 0.001(2) 0.0042(18)
O3 0.032(2) 0.053(3) 0.043(2) 0.000(2) -0.0123(19) -0.001(2)
O4 0.066(3) 0.061(3) 0.050(3) -0.013(2) -0.020(2) -0.008(2)
O5 0.045(3) 0.063(3) 0.072(4) -0.024(3) 0.006(3) -0.003(2)
O6 0.044(3) 0.044(3) 0.067(3) -0.008(2) -0.018(2) 0.000(2)
O7 0.036(2) 0.049(3) 0.065(3) 0.002(2) -0.020(2) 0.000(2)
O8 0.025(2) 0.042(2) 0.043(2) -0.0018(19) -0.0112(18) 0.0022(17)
N1 0.042(3) 0.046(4) 0.063(4) 0.003(3) -0.014(3) -0.007(3)
N2 0.070(5) 0.065(5) 0.127(7) 0.001(5) -0.044(5) 0.018(4)
N3 0.030(3) 0.045(3) 0.057(3) -0.009(3) -0.012(3) 0.002(2)
N4 0.034(3) 0.082(5) 0.065(4) -0.024(4) -0.007(3) -0.001(3)
N5 0.042(3) 0.050(4) 0.063(4) 0.001(3) -0.013(3) 0.002(3)
C1 0.048(5) 0.078(6) 0.087(6) -0.008(5) -0.021(4) 0.001(4)
C2 0.033(4) 0.079(6) 0.106(7) -0.015(5) -0.026(4) 0.009(4)
C3 0.055(5) 0.079(7) 0.112(7) -0.012(6) -0.030(5) 0.006(5)
C4 0.035(4) 0.073(6) 0.096(6) -0.018(5) -0.013(4) 0.017(4)
C5 0.046(5) 0.061(6) 0.111(7) -0.005(5) -0.014(5) 0.021(4)
C6 0.053(5) 0.066(5) 0.102(7) -0.009(5) -0.025(5) 0.008(4)
C7 0.045(4) 0.068(6) 0.080(5) -0.015(4) -0.015(4) 0.004(4)
C8 0.051(4) 0.051(5) 0.068(5) 0.001(4) -0.013(4) -0.006(4)
C9 0.027(3) 0.059(5) 0.054(4) -0.011(4) -0.006(3) 0.015(3)
C10 0.066(6) 0.064(6) 0.154(10) -0.003(6) -0.049(6) 0.017(5)
C11 0.086(7) 0.060(6) 0.138(9) -0.009(6) -0.048(6) 0.009(5)
C12 0.091(8) 0.076(7) 0.119(8) -0.003(6) -0.041(7) 0.010(6)
C13 0.106(8) 0.078(7) 0.129(9) 0.008(6) -0.066(8) 0.011(6)
C14 0.087(8) 0.093(8) 0.171(12) 0.019(8) -0.043(8) 0.022(6)
C15 0.109(10) 0.150(12) 0.171(13) 0.038(10) -0.071(10) -0.027(8)
C16 0.049(4) 0.062(5) 0.062(5) -0.005(4) -0.011(4) -0.004(4)
C17 0.051(5) 0.063(5) 0.072(5) 0.001(4) -0.008(4) -0.009(4)
C18 0.049(4) 0.075(6) 0.062(5) -0.006(4) -0.004(4) -0.014(4)
C19 0.035(4) 0.066(5) 0.056(4) -0.008(4) -0.008(3) -0.008(3)
C20 0.035(4) 0.069(5) 0.061(5) -0.017(4) -0.006(3) -0.002(4)
C21 0.034(4) 0.063(5) 0.084(6) -0.015(4) -0.003(4) 0.003(4)
C22 0.036(4) 0.058(5) 0.079(5) -0.011(4) -0.004(4) -0.003(3)
C23 0.026(3) 0.060(5) 0.063(5) -0.006(4) -0.009(3) 0.000(3)
C24 0.031(3) 0.061(5) 0.061(4) -0.007(4) -0.019(3) -0.004(3)
C25 0.052(5) 0.090(6) 0.063(5) -0.024(5) -0.007(4) -0.009(4)
C26 0.045(4) 0.095(6) 0.059(5) -0.033(5) -0.003(4) -0.001(4)
C27 0.074(6) 0.091(7) 0.058(5) -0.026(5) -0.009(5) -0.002(5)
C28 0.062(6) 0.134(10) 0.073(6) -0.041(7) 0.000(5) 0.001(6)
C29 0.057(5) 0.109(8) 0.048(5) -0.012(5) -0.001(4) -0.020(5)
C30 0.098(8) 0.127(10) 0.100(8) -0.051(7) -0.001(6) 0.003(7)
C31 0.058(5) 0.063(5) 0.086(6) 0.008(5) -0.026(4) -0.006(4)
C32 0.065(5) 0.063(5) 0.099(7) 0.009(5) -0.034(5) -0.004(4)
C33 0.060(5) 0.059(5) 0.078(6) 0.004(4) -0.030(4) 0.010(4)
C34 0.042(4) 0.054(5) 0.061(5) 0.005(4) -0.017(3) 0.006(3)
C35 0.041(4) 0.082(6) 0.063(5) 0.004(4) -0.019(4) 0.003(4)
C36 0.048(4) 0.075(6) 0.067(5) 0.002(4) -0.032(4) -0.004(4)
C37 0.052(4) 0.066(5) 0.057(5) -0.003(4) -0.020(4) -0.007(4)
C38 0.036(4) 0.062(5) 0.040(4) -0.005(3) -0.007(3) 0.004(3)
C39 0.032(4) 0.057(5) 0.055(4) -0.003(4) -0.008(3) 0.000(3)
C46 0.12(2) 0.13(2) 0.12(2) -0.014(10) -0.040(11) -0.021(10)
C47 0.13(2) 0.13(2) 0.12(2) -0.020(10) -0.035(11) -0.020(10)
C48 0.079(12) 0.098(14) 0.073(12) -0.025(9) -0.036(9) -0.018(9)
C49 0.090(13) 0.107(15) 0.087(13) -0.014(9) -0.027(9) -0.019(9)
C50 0.077(12) 0.100(14) 0.074(12) -0.010(9) -0.033(9) -0.020(9)
C51 0.053(10) 0.051(11) 0.044(10) -0.008(7) -0.008(8) -0.029(7)
C46' 0.058(7) 0.076(7) 0.038(6) -0.017(5) -0.014(5) -0.014(5)
C47' 0.079(8) 0.090(8) 0.052(7) -0.016(6) -0.025(5) -0.024(6)
C48' 0.108(9) 0.117(10) 0.083(8) -0.031(7) -0.044(7) -0.030(7)
C49' 0.113(9) 0.126(11) 0.085(8) -0.028(7) -0.044(7) -0.026(7)
C50' 0.101(8) 0.095(9) 0.077(7) -0.018(7) -0.021(6) -0.028(7)
C51' 0.092(8) 0.075(8) 0.052(7) -0.018(6) -0.026(6) -0.031(6)
C52 0.068(5) 0.084(6) 0.040(4) -0.017(4) 0.001(4) -0.030(4)
C53 0.077(7) 0.135(9) 0.056(5) -0.039(6) 0.012(5) -0.055(6)
C54 0.062(6) 0.074(6) 0.076(6) -0.036(5) 0.023(5) -0.022(5)
C61 0.109(12) 0.095(11) 0.096(12) -0.016(7) -0.032(7) -0.016(7)
C62 0.174(18) 0.160(18) 0.164(18) -0.025(10) -0.051(10) -0.022(10)
C63 0.121(10) 0.086(9) 0.105(10) -0.034(7) -0.020(8) -0.024(8)
C64 0.137(11) 0.109(10) 0.136(12) -0.040(8) -0.041(8) -0.046(8)
C65 0.111(10) 0.083(9) 0.116(11) -0.035(7) -0.032(8) -0.025(7)
C66 0.067(4) 0.065(4) 0.073(5) -0.018(4) -0.016(4) -0.011(4)
C61' 0.067(11) 0.041(11) 0.046(10) -0.007(7) -0.014(7) -0.002(7)
C62' 0.056(9) 0.020(8) 0.042(9) -0.010(6) -0.017(6) -0.001(6)
C63' 0.117(15) 0.106(15) 0.119(15) -0.028(9) -0.028(10) -0.019(9)
C64' 0.096(12) 0.096(12) 0.103(13) -0.010(9) -0.029(9) -0.024(9)
C65' 0.070(10) 0.060(10) 0.085(11) -0.010(8) -0.017(8) -0.023(8)
C66' 0.067(4) 0.065(4) 0.073(5) -0.018(4) -0.016(4) -0.011(4)
C67 0.035(4) 0.062(5) 0.069(5) -0.016(4) -0.006(4) -0.008(3)
C68 0.039(4) 0.057(5) 0.088(6) -0.011(4) -0.027(4) -0.008(3)
C69 0.023(3) 0.067(5) 0.058(4) -0.007(4) -0.014(3) -0.004(3)
C70 0.030(4) 0.075(6) 0.063(5) -0.002(4) -0.017(3) -0.005(3)
C71 0.044(4) 0.083(6) 0.086(6) -0.008(5) -0.030(4) -0.008(4)
C72 0.040(4) 0.095(7) 0.100(6) -0.010(5) -0.037(4) -0.008(4)
C73 0.045(4) 0.082(6) 0.089(6) 0.002(5) -0.039(4) 0.000(4)
C74 0.047(4) 0.078(6) 0.080(5) 0.004(4) -0.036(4) -0.004(4)
C75 0.037(4) 0.070(5) 0.074(5) -0.004(4) -0.026(4) -0.002(4)
N6 0.053(4) 0.081(5) 0.084(5) 0.003(4) -0.033(4) 0.010(3)
C55 0.076(7) 0.064(7) 0.063(7) -0.026(6) 0.006(6) -0.019(6)
C56 0.090(8) 0.088(8) 0.091(8) -0.036(7) 0.004(7) -0.015(7)
C57 0.089(8) 0.087(9) 0.088(8) -0.036(7) 0.005(7) -0.011(7)
C58 0.095(9) 0.093(8) 0.114(9) -0.032(7) 0.006(7) -0.017(7)
C59 0.104(9) 0.091(8) 0.116(9) -0.027(7) -0.018(7) 0.001(7)
C60 0.061(5) 0.075(5) 0.088(7) -0.020(5) -0.004(5) -0.005(4)
S3 0.082(3) 0.120(4) 0.099(3) 0.012(3) -0.046(2) 0.020(2)
C40 0.059(4) 0.075(5) 0.082(5) -0.013(4) -0.033(4) 0.005(4)
C41 0.050(5) 0.074(5) 0.081(5) -0.001(4) -0.029(4) -0.005(4)
C42 0.037(5) 0.059(5) 0.060(5) 0.001(4) -0.012(4) 0.007(4)
C43 0.060(6) 0.074(7) 0.095(8) -0.013(6) -0.042(6) 0.008(6)
C44 0.086(8) 0.095(8) 0.080(7) -0.006(6) -0.041(6) 0.026(6)
C45 0.100(7) 0.124(7) 0.121(8) -0.024(6) -0.046(6) -0.002(6)
C55' 0.044(9) 0.052(10) 0.041(10) -0.014(8) -0.008(8) -0.007(7)
C56' 0.049(9) 0.049(9) 0.049(9) -0.017(7) -0.006(7) -0.003(7)
C57' 0.061(10) 0.058(10) 0.043(9) -0.014(8) 0.001(7) -0.010(8)
C58' 0.054(9) 0.042(10) 0.048(9) -0.007(8) -0.003(7) 0.013(8)
C59' 0.061(10) 0.049(9) 0.055(10) -0.024(8) -0.004(8) -0.003(8)
C60' 0.061(5) 0.075(5) 0.088(7) -0.020(5) -0.004(5) -0.005(4)
S3' 0.178(9) 0.151(9) 0.187(10) -0.003(7) -0.085(7) -0.005(7)
C40' 0.059(4) 0.075(5) 0.082(5) -0.013(4) -0.033(4) 0.005(4)
C41' 0.050(5) 0.074(5) 0.081(5) -0.001(4) -0.029(4) -0.005(4)
C42' 0.037(5) 0.059(5) 0.060(5) 0.001(4) -0.012(4) 0.007(4)
C43' 0.074(12) 0.087(13) 0.088(13) -0.007(9) -0.032(9) -0.002(9)
C44' 0.16(2) 0.16(2) 0.17(2) -0.016(10) -0.053(11) -0.024(10)
C45' 0.100(7) 0.124(7) 0.121(8) -0.024(6) -0.046(6) -0.002(6)
N7 0.093(8) 0.077(7) 0.106(8) 0.013(7) -0.029(6) -0.026(6)
C76 0.069(6) 0.080(7) 0.101(7) -0.001(6) -0.031(6) -0.037(6)
C77 0.158(10) 0.144(10) 0.178(11) -0.030(8) -0.055(8) -0.048(8)
N8 0.082(13) 0.102(15) 0.58(6) -0.22(3) -0.07(2) 0.011(11)
C78 0.031(7) 0.049(9) 0.133(15) -0.029(9) -0.026(8) -0.012(7)
C79 0.045(7) 0.037(7) 0.036(7) 0.015(6) -0.017(6) -0.008(6)

loop_
_atom_type_symbol
_atom_type_description
_atom_type_scat_dispersion_real
_atom_type_scat_dispersion_imag
_atom_type_scat_source
C C 0.0033 0.0016 'International Tables Vol C Tables 4.2.6.8 and 6.1.1.4'
H H 0.0000 0.0000 'International Tables Vol C Tables 4.2.6.8 and 6.1.1.4'
N N 0.0061 0.0033 'International Tables Vol C Tables 4.2.6.8 and 6.1.1.4'
O O 0.0106 0.0060 'International Tables Vol C Tables 4.2.6.8 and 6.1.1.4'
S S 0.1246 0.1234 'International Tables Vol C Tables 4.2.6.8 and 6.1.1.4'
Y Y -2.7962 3.5667 'International Tables Vol C Tables 4.2.6.8 and 6.1.1.4'

loop_
_geom_angle_atom_site_label_1
_geom_angle_atom_site_label_2
_geom_angle_atom_site_label_3
_geom_angle
_geom_angle_site_symmetry_1
_geom_angle_site_symmetry_3
O5 Y1 O4 71.09(18) . .
O5 Y1 O8 143.79(16) . .
O4 Y1 O8 79.90(15) . .
O5 Y1 O8 143.28(16) . 2_656
O4 Y1 O8 142.99(15) . 2_656
O8 Y1 O8 71.53(15) . 2_656
O5 Y1 O1 86.42(16) . .
O4 Y1 O1 86.68(17) . .
O8 Y1 O1 70.41(14) . .
O8 Y1 O1 104.74(15) 2_656 .
O5 Y1 O3 117.65(17) . .
O4 Y1 O3 80.48(16) . .
O8 Y1 O3 76.91(13) . .
O8 Y1 O3 70.65(14) 2_656 .
O1 Y1 O3 146.50(14) . .
O5 Y1 O2 81.32(16) . .
O4 Y1 O2 120.08(16) . .
O8 Y1 O2 133.22(14) . .
O8 Y1 O2 69.16(14) 2_656 .
O1 Y1 O2 144.19(15) . .
O3 Y1 O2 66.94(14) . .
O5 Y1 N1 74.4(2) . .
O4 Y1 N1 137.46(18) . .
O8 Y1 N1 117.96(16) . .
O8 Y1 N1 78.15(17) 2_656 .
O1 Y1 N1 66.97(17) . .
O3 Y1 N1 138.81(17) . .
O2 Y1 N1 77.32(16) . .
O5 Y1 Y2 121.16(12) . .
O4 Y1 Y2 120.60(12) . .
O8 Y1 Y2 92.00(10) . .
O8 Y1 Y2 40.40(9) 2_656 .
O1 Y1 Y2 145.14(12) . .
O3 Y1 Y2 40.86(10) . .
O2 Y1 Y2 41.23(10) . .
N1 Y1 Y2 98.24(14) . .
O5 Y1 Y1 172.37(14) . 2_656
O4 Y1 Y1 112.85(12) . 2_656
O8 Y1 Y1 36.07(10) . 2_656
O8 Y1 Y1 35.46(9) 2_656 2_656
O1 Y1 Y1 87.30(11) . 2_656
O3 Y1 Y1 69.87(10) . 2_656
O2 Y1 Y1 101.42(11) . 2_656
N1 Y1 Y1 99.17(14) . 2_656
Y2 Y1 Y1 63.17(2) . 2_656
O5 Y1 Y2 120.11(12) . 2_656
O4 Y1 Y2 85.11(12) . 2_656
O8 Y1 Y2 33.97(9) . 2_656
O8 Y1 Y2 84.09(9) 2_656 2_656
O1 Y1 Y2 36.75(10) . 2_656
O3 Y1 Y2 110.87(10) . 2_656
O2 Y1 Y2 152.51(11) . 2_656
N1 Y1 Y2 91.45(13) . 2_656
Y2 Y1 Y2 118.34(2) . 2_656
Y1 Y1 Y2 55.171(19) 2_656 2_656
O6 Y2 O7 74.27(16) . .
O6 Y2 O8 132.28(15) . 2_656
O7 Y2 O8 74.66(14) . 2_656
O6 Y2 O3 145.08(15) . .
O7 Y2 O3 140.53(15) . .
O8 Y2 O3 71.95(14) 2_656 .
O6 Y2 O2 137.23(15) . .
O7 Y2 O2 81.27(16) . .
O8 Y2 O2 70.54(14) 2_656 .
O3 Y2 O2 68.25(14) . .
O6 Y2 O1 86.83(16) . 2_656
O7 Y2 O1 107.76(16) . 2_656
O8 Y2 O1 69.47(14) 2_656 2_656
O3 Y2 O1 79.48(15) . 2_656
O2 Y2 O1 134.52(15) . 2_656
O6 Y2 N5 79.12(18) . .
O7 Y2 N5 152.03(19) . .
O8 Y2 N5 131.54(16) 2_656 .
O3 Y2 N5 66.83(17) . .
O2 Y2 N5 114.05(18) . .
O1 Y2 N5 78.84(17) 2_656 .
O6 Y2 N3 78.46(17) . .
O7 Y2 N3 87.30(16) . .
O8 Y2 N3 134.61(15) 2_656 .
O3 Y2 N3 101.51(16) . .
O2 Y2 N3 65.68(16) . .
O1 Y2 N3 155.36(16) 2_656 .
N5 Y2 N3 79.03(17) . .
O6 Y2 Y1 172.53(12) . .
O7 Y2 Y1 98.88(12) . .
O8 Y2 Y1 41.19(10) 2_656 .
O3 Y2 Y1 41.65(10) . .
O2 Y2 Y1 42.17(10) . .
O1 Y2 Y1 92.57(11) 2_656 .
N5 Y2 Y1 108.09(15) . .
N3 Y2 Y1 104.52(13) . .
O6 Y2 Y1 115.15(12) . 2_656
O7 Y2 Y1 93.94(11) . 2_656
O8 Y2 Y1 34.00(9) 2_656 2_656
O3 Y2 Y1 69.06(10) . 2_656
O2 Y2 Y1 100.85(10) . 2_656
O1 Y2 Y1 35.76(11) 2_656 2_656
N5 Y2 Y1 105.14(13) . 2_656
N3 Y2 Y1 166.16(13) . 2_656
Y1 Y2 Y1 61.66(2) . 2_656
C14 S1 C11 90.4(6) . .
C29 S2 C26 92.1(4) . .
C8 O1 Y1 117.1(4) . .
C8 O1 Y2 126.6(4) . 2_656
Y1 O1 Y2 107.49(17) . 2_656
C23 O2 Y2 122.5(4) . .
C23 O2 Y1 137.5(4) . .
Y2 O2 Y1 96.60(14) . .
C38 O3 Y2 118.9(4) . .
C38 O3 Y1 142.4(4) . .
Y2 O3 Y1 97.49(14) . .
C52 O4 Y1 137.5(4) . .
C54 O5 Y1 136.0(5) . .
C67 O6 Y2 135.1(4) . .
C69 O7 Y2 135.1(4) . .
Y2 O8 Y1 112.03(15) 2_656 .
Y2 O8 Y1 98.42(14) 2_656 2_656
Y1 O8 Y1 108.47(15) . 2_656
Y2 O8 H8 112.4 2_656 .
Y1 O8 H8 112.4 . .
Y1 O8 H8 112.4 2_656 .
C9 N1 C1 114.7(6) . .
C9 N1 Y1 116.5(4) . .
C1 N1 Y1 126.5(5) . .
C10 N2 C5 120.2(8) . .
C16 N3 C24 115.7(6) . .
C16 N3 Y2 128.0(5) . .
C24 N3 Y2 116.3(4) . .
C25 N4 C20 118.7(7) . .
C31 N5 C39 117.7(6) . .
C31 N5 Y2 127.6(5) . .
C39 N5 Y2 113.8(4) . .
N1 C1 C2 123.4(8) . .
N1 C1 H1A 118.3 . .
C2 C1 H1A 118.3 . .
C3 C2 C1 118.9(8) . .
C3 C2 H2A 120.5 . .
C1 C2 H2A 120.5 . .
C2 C3 C4 120.6(8) . .
C2 C3 H3A 119.7 . .
C4 C3 H3A 119.7 . .
C3 C4 C9 118.0(8) . .
C3 C4 C5 123.2(8) . .
C9 C4 C5 118.8(7) . .
N2 C5 C6 124.3(8) . .
N2 C5 C4 116.8(8) . .
C6 C5 C4 118.6(7) . .
C5 C6 C7 120.7(8) . .
C5 C6 H6A 119.6 . .
C7 C6 H6A 119.6 . .
C8 C7 C6 122.5(8) . .
C8 C7 H7A 118.7 . .
C6 C7 H7A 118.7 . .
C7 C8 O1 123.4(7) . .
C7 C8 C9 118.6(7) . .
O1 C8 C9 118.0(6) . .
N1 C9 C4 124.4(7) . .
N1 C9 C8 115.2(6) . .
C4 C9 C8 120.4(7) . .
N2 C10 C11 121.7(9) . .
N2 C10 H10A 119.2 . .
C11 C10 H10A 119.2 . .
C12 C11 C10 129.2(10) . .
C12 C11 S1 111.4(7) . .
C10 C11 S1 119.1(8) . .
C11 C12 C13 112.5(11) . .
C11 C12 C15 126.0(10) . .
C13 C12 C15 121.5(11) . .
C14 C13 C12 111.7(10) . .
C14 C13 H13A 124.2 . .
C12 C13 H13A 124.2 . .
C13 C14 S1 113.9(8) . .
C13 C14 H14 123.0 . .
S1 C14 H14 123.0 . .
C12 C15 H15A 109.5 . .
C12 C15 H15B 109.5 . .
H15A C15 H15B 109.5 . .
C12 C15 H15C 109.5 . .
H15A C15 H15C 109.5 . .
H15B C15 H15C 109.5 . .
N3 C16 C17 124.9(7) . .
N3 C16 H16A 117.5 . .
C17 C16 H16A 117.5 . .
C18 C17 C16 118.4(7) . .
C18 C17 H17A 120.8 . .
C16 C17 H17A 120.8 . .
C17 C18 C19 120.0(7) . .
C17 C18 H18A 120.0 . .
C19 C18 H18A 120.0 . .
C18 C19 C24 117.1(7) . .
C18 C19 C20 123.0(7) . .
C24 C19 C20 119.9(7) . .
C21 C20 C19 117.8(6) . .
C21 C20 N4 125.7(7) . .
C19 C20 N4 116.5(7) . .
C20 C21 C22 122.9(7) . .
C20 C21 H21A 118.5 . .
C22 C21 H21A 118.5 . .
C23 C22 C21 120.6(7) . .
C23 C22 H22A 119.7 . .
C21 C22 H22A 119.7 . .
O2 C23 C22 122.8(6) . .
O2 C23 C24 119.7(6) . .
C22 C23 C24 117.5(6) . .
N3 C24 C23 115.1(6) . .
N3 C24 C19 123.8(6) . .
C23 C24 C19 121.1(7) . .
N4 C25 C26 122.0(8) . .
N4 C25 H25A 119.0 . .
C26 C25 H25A 119.0 . .
C27 C26 C25 128.9(8) . .
C27 C26 S2 109.9(6) . .
C25 C26 S2 121.2(7) . .
C26 C27 C28 112.3(9) . .
C26 C27 C30 123.2(8) . .
C28 C27 C30 124.4(9) . .
C29 C28 C27 113.6(9) . .
C29 C28 H28A 123.2 . .
C27 C28 H28A 123.2 . .
C28 C29 S2 112.1(7) . .
C28 C29 H29 123.9 . .
S2 C29 H29 123.9 . .
C27 C30 H30A 109.5 . .
C27 C30 H30B 109.5 . .
H30A C30 H30B 109.5 . .
C27 C30 H30C 109.5 . .
H30A C30 H30C 109.5 . .
H30B C30 H30C 109.5 . .
N5 C31 C32 123.5(8) . .
N5 C31 H31A 118.3 . .
C32 C31 H31A 118.3 . .
C33 C32 C31 118.4(8) . .
C33 C32 H32A 120.8 . .
C31 C32 H32A 120.8 . .
C32 C33 C34 120.3(7) . .
C32 C33 H33A 119.8 . .
C34 C33 H33A 119.8 . .
C33 C34 C35 123.5(7) . .
C33 C34 C39 117.3(7) . .
C35 C34 C39 119.2(7) . .
C36 C35 C34 119.7(6) . .
C36 C35 N6 123.2(6) . .
C34 C35 N6 116.7(7) . .
C35 C36 C37 120.7(7) . .
C35 C36 H36A 119.6 . .
C37 C36 H36A 119.6 . .
C38 C37 C36 121.4(7) . .
C38 C37 H37A 119.3 . .
C36 C37 H37A 119.3 . .
O3 C38 C37 122.6(7) . .
O3 C38 C39 119.7(6) . .
C37 C38 C39 117.7(6) . .
N5 C39 C38 116.2(6) . .
N5 C39 C34 122.7(7) . .
C38 C39 C34 121.0(7) . .
C47 C46 C51 120.0 . .
C47 C46 H46A 120.0 . .
C51 C46 H46A 120.0 . .
C46 C47 C48 120.0 . .
C46 C47 H47A 120.0 . .
C48 C47 H47A 120.0 . .
C49 C48 C47 120.0 . .
C49 C48 H48A 120.0 . .
C47 C48 H48A 120.0 . .
C50 C49 C48 120.0 . .
C50 C49 H49A 120.0 . .
C48 C49 H49A 120.0 . .
C51 C50 C49 120.0 . .
C51 C50 H50A 120.0 . .
C49 C50 H50A 120.0 . .
C50 C51 C46 120.0 . .
C50 C51 C52 122.1(15) . .
C46 C51 C52 117.1(15) . .
C47' C46' C51' 120.0 . .
C47' C46' H46B 120.0 . .
C51' C46' H46B 120.0 . .
C48' C47' C46' 120.0 . .
C48' C47' H47B 120.0 . .
C46' C47' H47B 120.0 . .
C47' C48' C49' 120.0 . .
C47' C48' H48B 120.0 . .
C49' C48' H48B 120.0 . .
C50' C49' C48' 120.0 . .
C50' C49' H49B 120.0 . .
C48' C49' H49B 120.0 . .
C51' C50' C49' 120.0 . .
C51' C50' H50B 120.0 . .
C49' C50' H50B 120.0 . .
C50' C51' C46' 120.0 . .
C50' C51' C52 121.4(7) . .
C46' C51' C52 118.3(7) . .
O4 C52 C53 121.9(7) . .
O4 C52 C51' 120.9(7) . .
C53 C52 C51' 116.4(8) . .
O4 C52 C51 110.5(11) . .
C53 C52 C51 127.0(11) . .
C51' C52 C51 19.7(10) . .
C54 C53 C52 124.8(7) . .
C54 C53 H53A 117.6 . .
C52 C53 H53A 117.6 . .
O5 C54 C53 123.6(6) . .
O5 C54 C55' 132.7(10) . .
C53 C54 C55' 103.7(10) . .
O5 C54 C55 110.4(9) . .
C53 C54 C55 126.0(9) . .
C55' C54 C55 22.9(7) . .
C62 C61 C66 120.0 . .
C62 C61 H61A 120.0 . .
C66 C61 H61A 120.0 . .
C63 C62 C61 120.0 . .
C63 C62 H62A 120.0 . .
C61 C62 H62A 120.0 . .
C64 C63 C62 120.0 . .
C64 C63 H63A 120.0 . .
C62 C63 H63A 120.0 . .
C65 C64 C63 120.0 . .
C65 C64 H64A 120.0 . .
C63 C64 H64A 120.0 . .
C64 C65 C66 120.0 . .
C64 C65 H65A 120.0 . .
C66 C65 H65A 120.0 . .
C65 C66 C61 120.0 . .
C65 C66 C67 122.2(11) . .
C61 C66 C67 117.6(11) . .
C62' C61' C66' 120.0 . .
C62' C61' H61B 120.0 . .
C66' C61' H61B 120.0 . .
C63' C62' C61' 120.0 . .
C63' C62' H62B 120.0 . .
C61' C62' H62B 120.0 . .
C64' C63' C62' 120.0 . .
C64' C63' H63B 120.0 . .
C62' C63' H63B 120.0 . .
C63' C64' C65' 120.0 . .
C63' C64' H64B 120.0 . .
C65' C64' H64B 120.0 . .
C66' C65' C64' 120.0 . .
C66' C65' H65B 120.0 . .
C64' C65' H65B 120.0 . .
C65' C66' C61' 120.0 . .
C65' C66' C67 119.3(11) . .
C61' C66' C67 120.7(11) . .
O6 C67 C68 124.4(6) . .
O6 C67 C66 117.3(8) . .
C68 C67 C66 118.3(8) . .
O6 C67 C66' 114.7(9) . .
C68 C67 C66' 120.5(9) . .
C66 C67 C66' 10.4(13) . .
C67 C68 C69 127.1(7) . .
C67 C68 H68A 116.4 . .
C69 C68 H68A 116.4 . .
O7 C69 C68 123.1(6) . .
O7 C69 C70 115.3(6) . .
C68 C69 C70 121.6(6) . .
C71 C70 C75 116.8(7) . .
C71 C70 C69 122.7(7) . .
C75 C70 C69 120.5(6) . .
C72 C71 C70 121.2(8) . .
C72 C71 H71A 119.4 . .
C70 C71 H71A 119.4 . .
C73 C72 C71 120.9(7) . .
C73 C72 H72A 119.5 . .
C71 C72 H72A 119.5 . .
C72 C73 C74 119.4(7) . .
C72 C73 H73A 120.3 . .
C74 C73 H73A 120.3 . .
C73 C74 C75 119.3(8) . .
C73 C74 H74A 120.3 . .
C75 C74 H74A 120.3 . .
C74 C75 C70 122.2(7) . .
C74 C75 H75A 118.9 . .
C70 C75 H75A 118.9 . .
C40 N6 C40' 10.2(5) . .
C40 N6 C35 118.3(8) . .
C40' N6 C35 119.1(10) . .
C56 C55 C60 120.0 . .
C56 C55 C54 117.4(7) . .
C60 C55 C54 122.5(7) . .
C57 C56 C55 120.0 . .
C57 C56 H56 120.0 . .
C55 C56 H56 120.0 . .
C56 C57 C58 120.0 . .
C56 C57 H57 120.0 . .
C58 C57 H57 120.0 . .
C59 C58 C57 120.0 . .
C59 C58 H58 120.0 . .
C57 C58 H58 120.0 . .
C60 C59 C58 120.0 . .
C60 C59 H59 120.0 . .
C58 C59 H59 120.0 . .
C59 C60 C55 120.0 . .
C59 C60 H60 120.0 . .
C55 C60 H60 120.0 . .
C44 S3 C41 89.2(5) . .
N6 C40 C41 126.4(11) . .
N6 C40 H40 116.8 . .
C41 C40 H40 116.8 . .
C42 C41 C40 131.6(8) . .
C42 C41 S3 113.0(6) . .
C40 C41 S3 114.4(7) . .
C41 C42 C43 110.6(5) . .
C41 C42 C45 121.3(10) . .
C43 C42 C45 128.0(9) . .
C44 C43 C42 113.3(6) . .
C44 C43 H43 123.4 . .
C42 C43 H43 123.4 . .
C43 C44 S3 113.8(6) . .
C43 C44 H44 123.1 . .
S3 C44 H44 123.1 . .
C42 C45 H45A 109.5 . .
C42 C45 H45B 109.5 . .
H45A C45 H45B 109.5 . .
C42 C45 H45C 109.5 . .
H45A C45 H45C 109.5 . .
H45B C45 H45C 109.5 . .
C56' C55' C60' 120.0 . .
C56' C55' C54 133.5(10) . .
C60' C55' C54 106.4(10) . .
C55' C56' C57' 120.0 . .
C55' C56' H56' 120.0 . .
C57' C56' H56' 120.0 . .
C56' C57' C58' 120.0 . .
C56' C57' H57' 120.0 . .
C58' C57' H57' 120.0 . .
C59' C58' C57' 120.0 . .
C59' C58' H58' 120.0 . .
C57' C58' H58' 120.0 . .
C58' C59' C60' 120.0 . .
C58' C59' H59' 120.0 . .
C60' C59' H59' 120.0 . .
C59' C60' C55' 120.0 . .
C59' C60' H60' 120.0 . .
C55' C60' H60' 120.0 . .
C44' S3' C41' 88.9(6) . .
N6 C40' C41' 111.4(15) . .
N6 C40' H40' 124.3 . .
C41' C40' H40' 124.3 . .
C42' C41' C40' 122.2(13) . .
C42' C41' S3' 113.0(7) . .
C40' C41' S3' 124.0(12) . .
C41' C42' C43' 112.5(6) . .
C41' C42' C45' 124(2) . .
C43' C42' C45' 123(2) . .
C44' C43' C42' 112.2(6) . .
C44' C43' H43' 123.9 . .
C42' C43' H43' 123.9 . .
C43' C44' S3' 113.4(8) . .
C43' C44' H44' 123.3 . .
S3' C44' H44' 123.3 . .
C42' C45' H45D 109.5 . .
C42' C45' H45E 109.5 . .
H45D C45' H45E 109.5 . .
C42' C45' H45F 109.5 . .
H45D C45' H45F 109.5 . .
H45E C45' H45F 109.5 . .
N7 C76 C77 176.9(16) . .
C76 C77 H77A 109.5 . .
C76 C77 H77B 109.5 . .
H77A C77 H77B 109.5 . .
C76 C77 H77C 109.5 . .
H77A C77 H77C 109.5 . .
H77B C77 H77C 109.5 . .
N8 C78 C79 168(3) . .
C78 C79 H79A 109.5 . .
C78 C79 H79B 109.5 . .
H79A C79 H79B 109.5 . .
C78 C79 H79C 109.5 . .
H79A C79 H79C 109.5 . .
H79B C79 H79C 109.5 . .

loop_
_geom_bond_atom_site_label_1
_geom_bond_atom_site_label_2
_geom_bond_distance
_geom_bond_site_symmetry_2
Y1 O5 2.308(5) .
Y1 O4 2.321(5) .
Y1 O8 2.322(4) .
Y1 O8 2.357(4) 2_656
Y1 O1 2.358(4) .
Y1 O3 2.373(4) .
Y1 O2 2.393(4) .
Y1 N1 2.496(6) .
Y1 Y2 3.5405(10) .
Y1 Y1 3.7964(13) 2_656
Y1 Y2 3.8487(10) 2_656
Y2 O6 2.296(5) .
Y2 O7 2.308(4) .
Y2 O8 2.320(4) 2_656
Y2 O3 2.336(4) .
Y2 O2 2.349(4) .
Y2 O1 2.414(4) 2_656
Y2 N5 2.509(5) .
Y2 N3 2.538(5) .
Y2 Y1 3.8487(10) 2_656
S1 C14 1.690(11) .
S1 C11 1.721(11) .
S2 C29 1.675(9) .
S2 C26 1.715(9) .
O1 C8 1.380(8) .
O1 Y2 2.414(4) 2_656
O2 C23 1.315(7) .
O3 C38 1.332(7) .
O4 C52 1.262(8) .
O5 C54 1.260(10) .
O6 C67 1.279(8) .
O7 C69 1.300(8) .
O8 Y2 2.320(4) 2_656
O8 Y1 2.357(4) 2_656
O8 H8 1.0000 .
N1 C9 1.331(9) .
N1 C1 1.366(9) .
N2 C10 1.282(12) .
N2 C5 1.394(10) .
N3 C16 1.331(9) .
N3 C24 1.369(8) .
N4 C25 1.261(10) .
N4 C20 1.426(9) .
N5 C31 1.329(9) .
N5 C39 1.365(9) .
C1 C2 1.422(10) .
C1 H1A 0.9500 .
C2 C3 1.328(12) .
C2 H2A 0.9500 .
C3 C4 1.359(11) .
C3 H3A 0.9500 .
C4 C9 1.425(10) .
C4 C5 1.452(12) .
C5 C6 1.404(12) .
C6 C7 1.424(10) .
C6 H6A 0.9500 .
C7 C8 1.345(10) .
C7 H7A 0.9500 .
C8 C9 1.465(10) .
C10 C11 1.454(12) .
C10 H10A 0.9500 .
C11 C12 1.365(13) .
C12 C13 1.402(13) .
C12 C15 1.486(15) .
C13 C14 1.343(15) .
C13 H13A 0.9500 .
C14 H14 0.9500 .
C15 H15A 0.9800 .
C15 H15B 0.9800 .
C15 H15C 0.9800 .
C16 C17 1.408(10) .
C16 H16A 0.9500 .
C17 C18 1.366(11) .
C17 H17A 0.9500 .
C18 C19 1.398(10) .
C18 H18A 0.9500 .
C19 C24 1.422(9) .
C19 C20 1.426(10) .
C20 C21 1.364(10) .
C21 C22 1.414(10) .
C21 H21A 0.9500 .
C22 C23 1.396(10) .
C22 H22A 0.9500 .
C23 C24 1.419(10) .
C25 C26 1.454(10) .
C25 H25A 0.9500 .
C26 C27 1.372(11) .
C27 C28 1.386(12) .
C27 C30 1.549(13) .
C28 C29 1.334(13) .
C28 H28A 0.9500 .
C29 H29 0.9500 .
C30 H30A 0.9800 .
C30 H30B 0.9800 .
C30 H30C 0.9800 .
C31 C32 1.417(10) .
C31 H31A 0.9500 .
C32 C33 1.366(11) .
C32 H32A 0.9500 .
C33 C34 1.404(10) .
C33 H33A 0.9500 .
C34 C35 1.409(10) .
C34 C39 1.419(9) .
C35 C36 1.376(10) .
C35 N6 1.426(9) .
C36 C37 1.402(9) .
C36 H36A 0.9500 .
C37 C38 1.401(10) .
C37 H37A 0.9500 .
C38 C39 1.408(10) .
C46 C47 1.3900 .
C46 C51 1.3900 .
C46 H46A 0.9500 .
C47 C48 1.3900 .
C47 H47A 0.9500 .
C48 C49 1.3900 .
C48 H48A 0.9500 .
C49 C50 1.3900 .
C49 H49A 0.9500 .
C50 C51 1.3900 .
C50 H50A 0.9500 .
C51 C52 1.544(9) .
C46' C47' 1.3900 .
C46' C51' 1.3900 .
C46' H46B 0.9500 .
C47' C48' 1.3900 .
C47' H47B 0.9500 .
C48' C49' 1.3900 .
C48' H48B 0.9500 .
C49' C50' 1.3900 .
C49' H49B 0.9500 .
C50' C51' 1.3900 .
C50' H50B 0.9500 .
C51' C52 1.482(8) .
C52 C53 1.390(12) .
C53 C54 1.386(13) .
C53 H53A 0.9500 .
C54 C55' 1.483(8) .
C54 C55 1.540(7) .
C61 C62 1.3900 .
C61 C66 1.3900 .
C61 H61A 0.9500 .
C62 C63 1.3900 .
C62 H62A 0.9500 .
C63 C64 1.3900 .
C63 H63A 0.9500 .
C64 C65 1.3900 .
C64 H64A 0.9500 .
C65 C66 1.3900 .
C65 H65A 0.9500 .
C66 C67 1.480(8) .
C61' C62' 1.3900 .
C61' C66' 1.3900 .
C61' H61B 0.9500 .
C62' C63' 1.3900 .
C62' H62B 0.9500 .
C63' C64' 1.3900 .
C63' H63B 0.9500 .
C64' C65' 1.3900 .
C64' H64B 0.9500 .
C65' C66' 1.3900 .
C65' H65B 0.9500 .
C66' C67 1.522(8) .
C67 C68 1.368(10) .
C68 C69 1.370(10) .
C68 H68A 0.9500 .
C69 C70 1.499(9) .
C70 C71 1.385(10) .
C70 C75 1.388(10) .
C71 C72 1.378(11) .
C71 H71A 0.9500 .
C72 C73 1.362(11) .
C72 H72A 0.9500 .
C73 C74 1.381(10) .
C73 H73A 0.9500 .
C74 C75 1.382(10) .
C74 H74A 0.9500 .
C75 H75A 0.9500 .
N6 C40 1.262(10) .
N6 C40' 1.262(12) .
C55 C56 1.3900 .
C55 C60 1.3900 .
C56 C57 1.3900 .
C56 H56 0.9500 .
C57 C58 1.3900 .
C57 H57 0.9500 .
C58 C59 1.3900 .
C58 H58 0.9500 .
C59 C60 1.3900 .
C59 H59 0.9500 .
C60 H60 0.9500 .
S3 C44 1.706(8) .
S3 C41 1.731(8) .
C40 C41 1.485(9) .
C40 H40 0.9500 .
C41 C42 1.369(8) .
C42 C43 1.403(13) .
C42 C45 1.464(9) .
C43 C44 1.335(8) .
C43 H43 0.9500 .
C44 H44 0.9500 .
C45 H45A 0.9800 .
C45 H45B 0.9800 .
C45 H45C 0.9800 .
C55' C56' 1.3900 .
C55' C60' 1.3900 .
C56' C57' 1.3900 .
C56' H56' 0.9500 .
C57' C58' 1.3900 .
C57' H57' 0.9500 .
C58' C59' 1.3900 .
C58' H58' 0.9500 .
C59' C60' 1.3900 .
C59' H59' 0.9500 .
C60' H60' 0.9500 .
S3' C44' 1.724(9) .
S3' C41' 1.727(9) .
C40' C41' 1.488(10) .
C40' H40' 0.9500 .
C41' C42' 1.347(9) .
C42' C43' 1.393(18) .
C42' C45' 1.469(10) .
C43' C44' 1.346(9) .
C43' H43' 0.9500 .
C44' H44' 0.9500 .
C45' H45D 0.9800 .
C45' H45E 0.9800 .
C45' H45F 0.9800 .
N7 C76 1.086(7) .
C76 C77 1.497(8) .
C77 H77A 0.9800 .
C77 H77B 0.9800 .
C77 H77C 0.9800 .
N8 C78 1.095(8) .
C78 C79 1.474(8) .
C79 H79A 0.9800 .
C79 H79B 0.9800 .
C79 H79C 0.9800 .

loop_
_geom_torsion_atom_site_label_1
_geom_torsion_atom_site_label_2
_geom_torsion_atom_site_label_3
_geom_torsion_atom_site_label_4
_geom_torsion
_geom_torsion_site_symmetry_1
_geom_torsion_site_symmetry_4
O5 Y1 Y2 O6 -106.3(9) . .
O4 Y1 Y2 O6 168.5(9) . .
O8 Y1 Y2 O6 89.0(9) . .
O8 Y1 Y2 O6 31.0(9) 2_656 .
O1 Y1 Y2 O6 31.5(9) . .
O3 Y1 Y2 O6 156.3(9) . .
O2 Y1 Y2 O6 -89.5(9) . .
N1 Y1 Y2 O6 -29.6(9) . .
Y1 Y1 Y2 O6 66.5(9) 2_656 .
Y2 Y1 Y2 O6 66.5(9) 2_656 .
O5 Y1 Y2 O7 -83.1(2) . .
O4 Y1 Y2 O7 -168.38(18) . .
O8 Y1 Y2 O7 112.18(15) . .
O8 Y1 Y2 O7 54.19(17) 2_656 .
O1 Y1 Y2 O7 54.6(2) . .
O3 Y1 Y2 O7 179.42(19) . .
O2 Y1 Y2 O7 -66.3(2) . .
N1 Y1 Y2 O7 -6.45(17) . .
Y1 Y1 Y2 O7 89.70(11) 2_656 .
Y2 Y1 Y2 O7 89.70(11) 2_656 .
O5 Y1 Y2 O8 -137.3(2) . 2_656
O4 Y1 Y2 O8 137.43(19) . 2_656
O8 Y1 Y2 O8 58.0(2) . 2_656
O1 Y1 Y2 O8 0.4(2) . 2_656
O3 Y1 Y2 O8 125.2(2) . 2_656
O2 Y1 Y2 O8 -120.5(2) . 2_656
N1 Y1 Y2 O8 -60.64(19) . 2_656
Y1 Y1 Y2 O8 35.51(13) 2_656 2_656
Y2 Y1 Y2 O8 35.51(13) 2_656 2_656
O5 Y1 Y2 O3 97.5(2) . .
O4 Y1 Y2 O3 12.2(2) . .
O8 Y1 Y2 O3 -67.25(17) . .
O8 Y1 Y2 O3 -125.2(2) 2_656 .
O1 Y1 Y2 O3 -124.8(2) . .
O2 Y1 Y2 O3 114.2(2) . .
N1 Y1 Y2 O3 174.1(2) . .
Y1 Y1 Y2 O3 -89.72(15) 2_656 .
Y2 Y1 Y2 O3 -89.72(15) 2_656 .
O5 Y1 Y2 O2 -16.8(2) . .
O4 Y1 Y2 O2 -102.0(2) . .
O8 Y1 Y2 O2 178.52(19) . .
O8 Y1 Y2 O2 120.5(2) 2_656 .
O1 Y1 Y2 O2 121.0(2) . .
O3 Y1 Y2 O2 -114.2(2) . .
N1 Y1 Y2 O2 59.9(2) . .
Y1 Y1 Y2 O2 156.04(17) 2_656 .
Y2 Y1 Y2 O2 156.04(17) 2_656 .
O5 Y1 Y2 O1 168.5(2) . 2_656
O4 Y1 Y2 O1 83.19(18) . 2_656
O8 Y1 Y2 O1 3.75(14) . 2_656
O8 Y1 Y2 O1 -54.24(18) 2_656 2_656
O1 Y1 Y2 O1 -53.8(3) . 2_656
O3 Y1 Y2 O1 71.00(18) . 2_656
O2 Y1 Y2 O1 -174.8(2) . 2_656
N1 Y1 Y2 O1 -114.88(17) . 2_656
Y1 Y1 Y2 O1 -18.73(11) 2_656 2_656
Y2 Y1 Y2 O1 -18.73(11) 2_656 2_656
O5 Y1 Y2 N5 89.4(2) . .
O4 Y1 Y2 N5 4.09(19) . .
O8 Y1 Y2 N5 -75.34(16) . .
O8 Y1 Y2 N5 -133.33(19) 2_656 .
O1 Y1 Y2 N5 -132.9(2) . .
O3 Y1 Y2 N5 -8.1(2) . .
O2 Y1 Y2 N5 106.1(2) . .
N1 Y1 Y2 N5 166.03(19) . .
Y1 Y1 Y2 N5 -97.82(14) 2_656 .
Y2 Y1 Y2 N5 -97.82(14) 2_656 .
O5 Y1 Y2 N3 6.4(2) . .
O4 Y1 Y2 N3 -78.89(18) . .
O8 Y1 Y2 N3 -158.33(16) . .
O8 Y1 Y2 N3 143.68(18) 2_656 .
O1 Y1 Y2 N3 144.1(2) . .
O3 Y1 Y2 N3 -91.08(19) . .
O2 Y1 Y2 N3 23.2(2) . .
N1 Y1 Y2 N3 83.04(18) . .
Y1 Y1 Y2 N3 179.19(12) 2_656 .
Y2 Y1 Y2 N3 179.19(12) 2_656 .
O5 Y1 Y2 Y1 -172.81(17) . 2_656
O4 Y1 Y2 Y1 101.92(14) . 2_656
O8 Y1 Y2 Y1 22.48(9) . 2_656
O8 Y1 Y2 Y1 -35.51(13) 2_656 2_656
O1 Y1 Y2 Y1 -35.07(18) . 2_656
O3 Y1 Y2 Y1 89.72(15) . 2_656
O2 Y1 Y2 Y1 -156.04(17) . 2_656
N1 Y1 Y2 Y1 -96.15(13) . 2_656
Y2 Y1 Y2 Y1 0.0 2_656 2_656
O5 Y1 O1 C8 52.9(5) . .
O4 Y1 O1 C8 124.2(5) . .
O8 Y1 O1 C8 -155.4(5) . .
O8 Y1 O1 C8 -91.6(5) 2_656 .
O3 Y1 O1 C8 -168.7(4) . .
O2 Y1 O1 C8 -16.9(6) . .
N1 Y1 O1 C8 -21.6(5) . .
Y2 Y1 O1 C8 -91.9(5) . .
Y1 Y1 O1 C8 -122.7(5) 2_656 .
Y2 Y1 O1 C8 -149.5(6) 2_656 .
O5 Y1 O1 Y2 -157.5(2) . 2_656
O4 Y1 O1 Y2 -86.28(19) . 2_656
O8 Y1 O1 Y2 -5.83(15) . 2_656
O8 Y1 O1 Y2 58.0(2) 2_656 2_656
O3 Y1 O1 Y2 -19.1(4) . 2_656
O2 Y1 O1 Y2 132.7(2) . 2_656
N1 Y1 O1 Y2 128.0(2) . 2_656
Y2 Y1 O1 Y2 57.7(3) . 2_656
Y1 Y1 O1 Y2 26.81(15) 2_656 2_656
O6 Y2 O2 C23 -28.5(6) . .
O7 Y2 O2 C23 -83.8(5) . .
O8 Y2 O2 C23 -160.5(5) 2_656 .
O3 Y2 O2 C23 121.8(5) . .
O1 Y2 O2 C23 169.9(4) 2_656 .
N5 Y2 O2 C23 71.7(5) . .
N3 Y2 O2 C23 7.2(5) . .
Y1 Y2 O2 C23 162.5(5) . .
Y1 Y2 O2 C23 -176.1(5) 2_656 .
O6 Y2 O2 Y1 168.96(18) . .
O7 Y2 O2 Y1 113.71(17) . .
O8 Y2 O2 Y1 36.98(13) 2_656 .
O3 Y2 O2 Y1 -40.73(14) . .
O1 Y2 O2 Y1 7.3(3) 2_656 .
N5 Y2 O2 Y1 -90.79(19) . .
N3 Y2 O2 Y1 -155.3(2) . .
Y1 Y2 O2 Y1 21.34(14) 2_656 .
O5 Y1 O2 C23 7.6(6) . .
O4 Y1 O2 C23 -54.6(6) . .
O8 Y1 O2 C23 -160.0(6) . .
O8 Y1 O2 C23 165.3(6) 2_656 .
O1 Y1 O2 C23 78.9(7) . .
O3 Y1 O2 C23 -117.6(6) . .
N1 Y1 O2 C23 83.4(6) . .
Y2 Y1 O2 C23 -158.0(7) . .
Y1 Y1 O2 C23 -179.7(6) 2_656 .
Y2 Y1 O2 C23 151.3(5) 2_656 .
O5 Y1 O2 Y2 165.5(2) . .
O4 Y1 O2 Y2 103.39(19) . .
O8 Y1 O2 Y2 -2.0(3) . .
O8 Y1 O2 Y2 -36.68(14) 2_656 .
O1 Y1 O2 Y2 -123.1(2) . .
O3 Y1 O2 Y2 40.42(14) . .
N1 Y1 O2 Y2 -118.7(2) . .
Y1 Y1 O2 Y2 -21.70(14) 2_656 .
Y2 Y1 O2 Y2 -50.8(3) 2_656 .
O6 Y2 O3 C38 -4.6(5) . .
O7 Y2 O3 C38 169.3(4) . .
O8 Y2 O3 C38 135.7(4) 2_656 .
O2 Y2 O3 C38 -148.6(4) . .
O1 Y2 O3 C38 64.1(4) 2_656 .
N5 Y2 O3 C38 -18.2(4) . .
N3 Y2 O3 C38 -90.8(4) . .
Y1 Y2 O3 C38 170.2(5) . .
Y1 Y2 O3 C38 99.7(4) 2_656 .
O6 Y2 O3 Y1 -174.8(2) . .
O7 Y2 O3 Y1 -0.9(3) . .
O8 Y2 O3 Y1 -34.45(13) 2_656 .
O2 Y2 O3 Y1 41.23(14) . .
O1 Y2 O3 Y1 -106.12(16) 2_656 .
N5 Y2 O3 Y1 171.6(2) . .
N3 Y2 O3 Y1 98.98(16) . .
Y1 Y2 O3 Y1 -70.46(10) 2_656 .
O5 Y1 O3 C38 87.5(6) . .
O4 Y1 O3 C38 24.8(6) . .
O8 Y1 O3 C38 -57.0(6) . .
O8 Y1 O3 C38 -131.7(6) 2_656 .
O1 Y1 O3 C38 -44.1(7) . .
O2 Y1 O3 C38 153.4(6) . .
N1 Y1 O3 C38 -174.7(6) . .
Y2 Y1 O3 C38 -165.8(7) . .
Y1 Y1 O3 C38 -94.0(6) 2_656 .
Y2 Y1 O3 C38 -56.2(6) 2_656 .
O5 Y1 O3 Y2 -106.69(19) . .
O4 Y1 O3 Y2 -169.38(17) . .
O8 Y1 O3 Y2 108.88(16) . .
O8 Y1 O3 Y2 34.13(13) 2_656 .
O1 Y1 O3 Y2 121.7(3) . .
O2 Y1 O3 Y2 -40.78(14) . .
N1 Y1 O3 Y2 -8.8(3) . .
Y1 Y1 O3 Y2 71.87(11) 2_656 .
Y2 Y1 O3 Y2 109.62(10) 2_656 .
O5 Y1 O4 C52 -21.1(7) . .
O8 Y1 O4 C52 -179.1(7) . .
O8 Y1 O4 C52 141.3(7) 2_656 .
O1 Y1 O4 C52 -108.5(7) . .
O3 Y1 O4 C52 102.6(7) . .
O2 Y1 O4 C52 46.4(7) . .
N1 Y1 O4 C52 -58.5(8) . .
Y2 Y1 O4 C52 94.5(7) . .
Y1 Y1 O4 C52 165.9(7) 2_656 .
Y2 Y1 O4 C52 -145.3(7) 2_656 .
O4 Y1 O5 C54 23.9(7) . .
O8 Y1 O5 C54 62.5(8) . .
O8 Y1 O5 C54 -138.4(6) 2_656 .
O1 Y1 O5 C54 111.6(7) . .
O3 Y1 O5 C54 -44.0(7) . .
O2 Y1 O5 C54 -102.1(7) . .
N1 Y1 O5 C54 178.7(7) . .
Y2 Y1 O5 C54 -91.0(7) . .
Y1 Y1 O5 C54 146.2(9) 2_656 .
Y2 Y1 O5 C54 96.3(7) 2_656 .
O7 Y2 O6 C67 10.0(6) . .
O8 Y2 O6 C67 61.2(7) 2_656 .
O3 Y2 O6 C67 -174.0(5) . .
O2 Y2 O6 C67 -47.5(7) . .
O1 Y2 O6 C67 119.5(6) 2_656 .
N5 Y2 O6 C67 -161.3(6) . .
N3 Y2 O6 C67 -80.4(6) . .
Y1 Y2 O6 C67 33.9(13) . .
Y1 Y2 O6 C67 97.0(6) 2_656 .
O6 Y2 O7 C69 -7.9(6) . .
O8 Y2 O7 C69 -151.2(6) 2_656 .
O3 Y2 O7 C69 175.8(5) . .
O2 Y2 O7 C69 136.7(6) . .
O1 Y2 O7 C69 -89.2(6) 2_656 .
N5 Y2 O7 C69 10.6(8) . .
N3 Y2 O7 C69 70.9(6) . .
Y1 Y2 O7 C69 175.2(6) . .
Y1 Y2 O7 C69 -122.9(6) 2_656 .
O5 Y1 O8 Y2 59.5(3) . 2_656
O4 Y1 O8 Y2 96.29(19) . 2_656
O8 Y1 O8 Y2 -107.6(2) 2_656 2_656
O1 Y1 O8 Y2 6.24(16) . 2_656
O3 Y1 O8 Y2 178.77(19) . 2_656
O2 Y1 O8 Y2 -141.62(18) . 2_656
N1 Y1 O8 Y2 -42.5(2) . 2_656
Y2 Y1 O8 Y2 -142.96(14) . 2_656
Y1 Y1 O8 Y2 -107.6(2) 2_656 2_656
O5 Y1 O8 Y1 167.0(2) . 2_656
O4 Y1 O8 Y1 -156.15(19) . 2_656
O8 Y1 O8 Y1 0.0 2_656 2_656
O1 Y1 O8 Y1 113.80(19) . 2_656
O3 Y1 O8 Y1 -73.68(16) . 2_656
O2 Y1 O8 Y1 -34.1(3) . 2_656
N1 Y1 O8 Y1 65.0(2) . 2_656
Y2 Y1 O8 Y1 -35.41(13) . 2_656
Y2 Y1 O8 Y1 107.6(2) 2_656 2_656
O5 Y1 N1 C9 -73.3(5) . .
O4 Y1 N1 C9 -36.7(6) . .
O8 Y1 N1 C9 69.8(5) . .
O8 Y1 N1 C9 131.3(5) 2_656 .
O1 Y1 N1 C9 19.5(4) . .
O3 Y1 N1 C9 172.4(4) . .
O2 Y1 N1 C9 -157.7(5) . .
Y2 Y1 N1 C9 166.5(5) . .
Y1 Y1 N1 C9 102.6(5) 2_656 .
Y2 Y1 N1 C9 47.6(5) 2_656 .
O5 Y1 N1 C1 88.1(6) . .
O4 Y1 N1 C1 124.7(6) . .
O8 Y1 N1 C1 -128.7(6) . .
O8 Y1 N1 C1 -67.3(6) 2_656 .
O1 Y1 N1 C1 -179.1(7) . .
O3 Y1 N1 C1 -26.2(7) . .
O2 Y1 N1 C1 3.7(6) . .
Y2 Y1 N1 C1 -32.0(6) . .
Y1 Y1 N1 C1 -96.0(6) 2_656 .
Y2 Y1 N1 C1 -150.9(6) 2_656 .
O6 Y2 N3 C16 -27.1(6) . .
O7 Y2 N3 C16 -101.6(6) . .
O8 Y2 N3 C16 -166.9(5) 2_656 .
O3 Y2 N3 C16 117.2(6) . .
O2 Y2 N3 C16 176.8(6) . .
O1 Y2 N3 C16 27.4(8) 2_656 .
N5 Y2 N3 C16 53.9(6) . .
Y1 Y2 N3 C16 159.9(5) . .
Y1 Y2 N3 C16 162.9(4) 2_656 .
O6 Y2 N3 C24 152.1(5) . .
O7 Y2 N3 C24 77.6(4) . .
O8 Y2 N3 C24 12.4(5) 2_656 .
O3 Y2 N3 C24 -63.6(4) . .
O2 Y2 N3 C24 -4.0(4) . .
O1 Y2 N3 C24 -153.4(4) 2_656 .
N5 Y2 N3 C24 -126.9(5) . .
Y1 Y2 N3 C24 -20.9(4) . .
Y1 Y2 N3 C24 -17.9(8) 2_656 .
O6 Y2 N5 C31 13.5(6) . .
O7 Y2 N5 C31 -4.6(8) . .
O8 Y2 N5 C31 151.6(6) 2_656 .
O3 Y2 N5 C31 -174.4(7) . .
O2 Y2 N5 C31 -123.7(6) . .
O1 Y2 N5 C31 102.4(6) 2_656 .
N3 Y2 N5 C31 -66.7(6) . .
Y1 Y2 N5 C31 -168.6(6) . .
Y1 Y2 N5 C31 126.8(6) 2_656 .
O6 Y2 N5 C39 -155.4(5) . .
O7 Y2 N5 C39 -173.5(4) . .
O8 Y2 N5 C39 -17.3(6) 2_656 .
O3 Y2 N5 C39 16.7(4) . .
O2 Y2 N5 C39 67.5(5) . .
O1 Y2 N5 C39 -66.5(5) 2_656 .
N3 Y2 N5 C39 124.4(5) . .
Y1 Y2 N5 C39 22.5(5) . .
Y1 Y2 N5 C39 -42.1(5) 2_656 .
C9 N1 C1 C2 -3.0(11) . .
Y1 N1 C1 C2 -164.7(6) . .
N1 C1 C2 C3 1.3(14) . .
C1 C2 C3 C4 0.7(14) . .
C2 C3 C4 C9 -0.7(14) . .
C2 C3 C4 C5 179.2(9) . .
C10 N2 C5 C6 -27.7(15) . .
C10 N2 C5 C4 158.3(10) . .
C3 C4 C5 N2 -1.5(14) . .
C9 C4 C5 N2 178.3(8) . .
C3 C4 C5 C6 -175.9(9) . .
C9 C4 C5 C6 3.9(13) . .
N2 C5 C6 C7 -179.3(9) . .
C4 C5 C6 C7 -5.4(14) . .
C5 C6 C7 C8 2.4(14) . .
C6 C7 C8 O1 -174.9(7) . .
C6 C7 C8 C9 2.2(12) . .
Y1 O1 C8 C7 -159.5(6) . .
Y2 O1 C8 C7 57.5(10) 2_656 .
Y1 O1 C8 C9 23.5(8) . .
Y2 O1 C8 C9 -119.5(6) 2_656 .
C1 N1 C9 C4 3.0(11) . .
Y1 N1 C9 C4 166.7(6) . .
C1 N1 C9 C8 -178.5(7) . .
Y1 N1 C9 C8 -14.9(8) . .
C3 C4 C9 N1 -1.3(12) . .
C5 C4 C9 N1 178.8(7) . .
C3 C4 C9 C8 -179.7(8) . .
C5 C4 C9 C8 0.5(12) . .
C7 C8 C9 N1 178.0(7) . .
O1 C8 C9 N1 -4.8(10) . .
C7 C8 C9 C4 -3.6(11) . .
O1 C8 C9 C4 173.7(7) . .
C5 N2 C10 C11 176.3(10) . .
N2 C10 C11 C12 179.9(11) . .
N2 C10 C11 S1 -6.3(15) . .
C14 S1 C11 C12 1.0(10) . .
C14 S1 C11 C10 -173.8(10) . .
C10 C11 C12 C13 173.5(11) . .
S1 C11 C12 C13 -0.7(13) . .
C10 C11 C12 C15 -8(2) . .
S1 C11 C12 C15 177.5(11) . .
C11 C12 C13 C14 -0.2(16) . .
C15 C12 C13 C14 -178.5(12) . .
C12 C13 C14 S1 1.0(15) . .
C11 S1 C14 C13 -1.2(12) . .
C24 N3 C16 C17 -0.1(10) . .
Y2 N3 C16 C17 179.1(5) . .
N3 C16 C17 C18 -0.5(12) . .
C16 C17 C18 C19 -0.7(12) . .
C17 C18 C19 C24 2.3(11) . .
C17 C18 C19 C20 -176.3(7) . .
C18 C19 C20 C21 178.4(7) . .
C24 C19 C20 C21 -0.1(11) . .
C18 C19 C20 N4 0.1(11) . .
C24 C19 C20 N4 -178.4(6) . .
C25 N4 C20 C21 12.4(12) . .
C25 N4 C20 C19 -169.5(7) . .
C19 C20 C21 C22 1.2(12) . .
N4 C20 C21 C22 179.3(7) . .
C20 C21 C22 C23 0.6(12) . .
Y2 O2 C23 C22 169.4(5) . .
Y1 O2 C23 C22 -36.8(10) . .
Y2 O2 C23 C24 -9.9(8) . .
Y1 O2 C23 C24 143.9(5) . .
C21 C22 C23 O2 177.3(7) . .
C21 C22 C23 C24 -3.5(11) . .
C16 N3 C24 C23 -179.6(6) . .
Y2 N3 C24 C23 1.1(7) . .
C16 N3 C24 C19 1.9(9) . .
Y2 N3 C24 C19 -177.4(5) . .
O2 C23 C24 N3 5.3(9) . .
C22 C23 C24 N3 -174.0(6) . .
O2 C23 C24 C19 -176.2(6) . .
C22 C23 C24 C19 4.6(10) . .
C18 C19 C24 N3 -3.0(10) . .
C20 C19 C24 N3 175.6(6) . .
C18 C19 C24 C23 178.6(6) . .
C20 C19 C24 C23 -2.8(10) . .
C20 N4 C25 C26 -176.9(7) . .
N4 C25 C26 C27 166.5(8) . .
N4 C25 C26 S2 -13.9(11) . .
C29 S2 C26 C27 -0.3(7) . .
C29 S2 C26 C25 -179.9(7) . .
C25 C26 C27 C28 -179.1(8) . .
S2 C26 C27 C28 1.3(10) . .
C25 C26 C27 C30 1.4(14) . .
S2 C26 C27 C30 -178.2(7) . .
C26 C27 C28 C29 -2.0(12) . .
C30 C27 C28 C29 177.5(9) . .
C27 C28 C29 S2 1.8(11) . .
C26 S2 C29 C28 -0.9(8) . .
C39 N5 C31 C32 0.1(12) . .
Y2 N5 C31 C32 -168.5(6) . .
N5 C31 C32 C33 2.0(13) . .
C31 C32 C33 C34 -2.4(13) . .
C32 C33 C34 C35 178.6(8) . .
C32 C33 C34 C39 0.8(12) . .
C33 C34 C35 C36 176.2(7) . .
C39 C34 C35 C36 -6.0(11) . .
C33 C34 C35 N6 3.4(10) . .
C39 C34 C35 N6 -178.8(6) . .
C34 C35 C36 C37 2.7(11) . .
N6 C35 C36 C37 174.9(6) . .
C35 C36 C37 C38 0.7(11) . .
Y2 O3 C38 C37 -162.8(5) . .
Y1 O3 C38 C37 1.1(10) . .
Y2 O3 C38 C39 18.6(7) . .
Y1 O3 C38 C39 -177.4(4) . .
C36 C37 C38 O3 -179.2(6) . .
C36 C37 C38 C39 -0.7(10) . .
C31 N5 C39 C38 175.6(7) . .
Y2 N5 C39 C38 -14.3(7) . .
C31 N5 C39 C34 -1.7(10) . .
Y2 N5 C39 C34 168.3(5) . .
O3 C38 C39 N5 -1.6(9) . .
C37 C38 C39 N5 179.8(6) . .
O3 C38 C39 C34 175.8(6) . .
C37 C38 C39 C34 -2.8(10) . .
C33 C34 C39 N5 1.3(11) . .
C35 C34 C39 N5 -176.6(6) . .
C33 C34 C39 C38 -175.9(7) . .
C35 C34 C39 C38 6.2(10) . .
C51 C46 C47 C48 0.0 . .
C46 C47 C48 C49 0.0 . .
C47 C48 C49 C50 0.0 . .
C48 C49 C50 C51 0.0 . .
C49 C50 C51 C46 0.0 . .
C49 C50 C51 C52 169.9(19) . .
C47 C46 C51 C50 0.0 . .
C47 C46 C51 C52 -170.4(18) . .
C51' C46' C47' C48' 0.0 . .
C46' C47' C48' C49' 0.0 . .
C47' C48' C49' C50' 0.0 . .
C48' C49' C50' C51' 0.0 . .
C49' C50' C51' C46' 0.0 . .
C49' C50' C51' C52 -172.9(10) . .
C47' C46' C51' C50' 0.0 . .
C47' C46' C51' C52 173.1(10) . .
Y1 O4 C52 C53 13.3(12) . .
Y1 O4 C52 C51' -176.8(7) . .
Y1 O4 C52 C51 -158.2(11) . .
C50' C51' C52 O4 160.7(7) . .
C46' C51' C52 O4 -12.3(12) . .
C50' C51' C52 C53 -28.9(12) . .
C46' C51' C52 C53 158.1(7) . .
C50' C51' C52 C51 98(3) . .
C46' C51' C52 C51 -75(3) . .
C50 C51 C52 O4 150.6(13) . .
C46 C51 C52 O4 -39.2(16) . .
C50 C51 C52 C53 -20(2) . .
C46 C51 C52 C53 149.8(13) . .
C50 C51 C52 C51' -84(3) . .
C46 C51 C52 C51' 87(3) . .
O4 C52 C53 C54 5.5(14) . .
C51' C52 C53 C54 -164.8(9) . .
C51 C52 C53 C54 175.5(14) . .
Y1 O5 C54 C53 -19.4(13) . .
Y1 O5 C54 C55' 156.7(13) . .
Y1 O5 C54 C55 163.2(6) . .
C52 C53 C54 O5 -2.6(15) . .
C52 C53 C54 C55' -179.7(12) . .
C52 C53 C54 C55 174.5(9) . .
C66 C61 C62 C63 0.0 . .
C61 C62 C63 C64 0.0 . .
C62 C63 C64 C65 0.0 . .
C63 C64 C65 C66 0.0 . .
C64 C65 C66 C61 0.0 . .
C64 C65 C66 C67 175.0(12) . .
C62 C61 C66 C65 0.0 . .
C62 C61 C66 C67 -175.2(11) . .
C66' C61' C62' C63' 0.0 . .
C61' C62' C63' C64' 0.0 . .
C62' C63' C64' C65' 0.0 . .
C63' C64' C65' C66' 0.0 . .
C64' C65' C66' C61' 0.0 . .
C64' C65' C66' C67 -178.8(17) . .
C62' C61' C66' C65' 0.0 . .
C62' C61' C66' C67 178.8(17) . .
Y2 O6 C67 C68 -9.8(11) . .
Y2 O6 C67 C66 174.0(7) . .
Y2 O6 C67 C66' 162.7(10) . .
C65 C66 C67 O6 -177.2(10) . .
C61 C66 C67 O6 -2.1(13) . .
C65 C66 C67 C68 6.4(14) . .
C61 C66 C67 C68 -178.6(9) . .
C65 C66 C67 C66' -99(6) . .
C61 C66 C67 C66' 76(6) . .
C65' C66' C67 O6 -148.5(12) . .
C61' C66' C67 O6 32.7(15) . .
C65' C66' C67 C68 24.3(18) . .
C61' C66' C67 C68 -154.4(9) . .
C65' C66' C67 C66 105(7) . .
C61' C66' C67 C66 -74(6) . .
O6 C67 C68 C69 2.1(12) . .
C66 C67 C68 C69 178.2(9) . .
C66' C67 C68 C69 -170.1(12) . .
Y2 O7 C69 C68 5.5(10) . .
Y2 O7 C69 C70 -175.0(4) . .
C67 C68 C69 O7 0.0(12) . .
C67 C68 C69 C70 -179.5(7) . .
O7 C69 C70 C71 170.5(7) . .
C68 C69 C70 C71 -10.0(11) . .
O7 C69 C70 C75 -8.0(10) . .
C68 C69 C70 C75 171.5(7) . .
C75 C70 C71 C72 -1.2(12) . .
C69 C70 C71 C72 -179.8(7) . .
C70 C71 C72 C73 2.3(13) . .
C71 C72 C73 C74 -2.6(14) . .
C72 C73 C74 C75 1.8(13) . .
C73 C74 C75 C70 -0.9(12) . .
C71 C70 C75 C74 0.5(11) . .
C69 C70 C75 C74 179.1(7) . .
C36 C35 N6 C40 31.8(10) . .
C34 C35 N6 C40 -155.7(7) . .
C36 C35 N6 C40' 43.4(10) . .
C34 C35 N6 C40' -144.1(9) . .
O5 C54 C55 C56 -153.8(7) . .
C53 C54 C55 C56 28.8(13) . .
C55' C54 C55 C56 14(3) . .
O5 C54 C55 C60 24.3(11) . .
C53 C54 C55 C60 -153.1(8) . .
C55' C54 C55 C60 -168(4) . .
C60 C55 C56 C57 0.0 . .
C54 C55 C56 C57 178.1(10) . .
C55 C56 C57 C58 0.0 . .
C56 C57 C58 C59 0.0 . .
C57 C58 C59 C60 0.0 . .
C58 C59 C60 C55 0.0 . .
C56 C55 C60 C59 0.0 . .
C54 C55 C60 C59 -178.0(11) . .
C40' N6 C40 C41 83(6) . .
C35 N6 C40 C41 -179.4(3) . .
N6 C40 C41 C42 -176.3(7) . .
N6 C40 C41 S3 15.6(8) . .
C44 S3 C41 C42 0.7(3) . .
C44 S3 C41 C40 171.0(5) . .
C40 C41 C42 C43 -168.7(5) . .
S3 C41 C42 C43 -0.6(4) . .
C40 C41 C42 C45 11.9(6) . .
S3 C41 C42 C45 -179.9(4) . .
C41 C42 C43 C44 0.1(6) . .
C45 C42 C43 C44 179.4(5) . .
C42 C43 C44 S3 0.4(7) . .
C41 S3 C44 C43 -0.6(6) . .
O5 C54 C55' C56' -152.3(12) . .
C53 C54 C55' C56' 24(2) . .
C55 C54 C55' C56' -168(4) . .
O5 C54 C55' C60' 26.5(17) . .
C53 C54 C55' C60' -156.9(9) . .
C55 C54 C55' C60' 11(3) . .
C60' C55' C56' C57' 0.0 . .
C54 C55' C56' C57' 179(2) . .
C55' C56' C57' C58' 0.0 . .
C56' C57' C58' C59' 0.0 . .
C57' C58' C59' C60' 0.0 . .
C58' C59' C60' C55' 0.0 . .
C56' C55' C60' C59' 0.0 . .
C54 C55' C60' C59' -179.0(16) . .
C40 N6 C40' C41' -92(7) . .
C35 N6 C40' C41' 179.9(3) . .
N6 C40' C41' C42' 159.8(9) . .
N6 C40' C41' S3' -30.8(12) . .
C44' S3' C41' C42' -0.2(3) . .
C44' S3' C41' C40' -170.5(7) . .
C40' C41' C42' C43' 170.7(6) . .
S3' C41' C42' C43' 0.2(3) . .
C40' C41' C42' C45' -9.2(6) . .
S3' C41' C42' C45' -179.7(3) . .
C41' C42' C43' C44' 0.0(5) . .
C45' C42' C43' C44' 179.9(4) . .
C42' C43' C44' S3' -0.2(7) . .
C41' S3' C44' C43' 0.2(5) . .

loop_
_platon_squeeze_void_nr
_platon_squeeze_void_average_x
_platon_squeeze_void_average_y
_platon_squeeze_void_average_z
_platon_squeeze_void_volume
_platon_squeeze_void_count_electrons
_platon_squeeze_void_content
1 0.500 0.500 0.000 276 36 ' '
2 0.500 0.500 0.500 10 0 ' '
